data_4500771
loop_
_publ_author_name
'Wang, Xiu-li'
'Li, Jin'
'Tian, Ai-xiang'
'Zhao, Dan'
'Liu, Guo-cheng'
'Lin, Hong-yan'

_publ_section_title
;
 Assembly of Three NiII--Bis(triazole) Complexes by Exerting the Linkage
 and Template Roles of Keggin Anions
;
_journal_issue 8
_journal_name_full 'Crystal Growth &amp; Design'
_journal_page_first 3456
_journal_paper_doi 10.1021/cg200261j
_journal_volume 11
_journal_year 2011
_chemical_formula_sum 'C40 H88 Mo24 N30 Ni3 O94 P2'
_chemical_formula_weight 5034.03
_chemical_name_systematic
; 
 ? 
;
_space_group_IT_number 2
_symmetry_cell_setting triclinic
_symmetry_space_group_name_Hall '-P 1'
_symmetry_space_group_name_H-M 'P -1'
_atom_sites_solution_hydrogens geom
_atom_sites_solution_primary direct
_atom_sites_solution_secondary difmap
_audit_creation_method SHELXL-97
_cell_angle_alpha 76.2940(10)
_cell_angle_beta 85.2840(10)
_cell_angle_gamma 74.7680(10)
_cell_formula_units_Z 1
_cell_length_a 13.0024(8)
_cell_length_b 13.4765(9)
_cell_length_c 19.0107(13)
_cell_measurement_temperature 293(2)
_cell_measurement_theta_max 25.02
_cell_measurement_theta_min 1.10
_cell_volume 3121.9(4)
_computing_cell_refinement 'Bruker SAINT'
_computing_data_collection 'Bruker APEX2'
_computing_data_reduction 'Bruker SAINT'
_computing_molecular_graphics 'Bruker SHELXTL'
_computing_publication_material 'Bruker SHELXTL'
_computing_structure_refinement 'SHELXL-97 (Sheldrick, 1997)'
_computing_structure_solution 'SHELXS-97 (Sheldrick, 1990)'
_diffrn_ambient_temperature 293(2)
_diffrn_measured_fraction_theta_full 0.986
_diffrn_measured_fraction_theta_max 0.986
_diffrn_measurement_device_type 'Bruker APEX-II CCD'
_diffrn_measurement_method '\f and \w scans'
_diffrn_radiation_monochromator graphite
_diffrn_radiation_source 'fine-focus sealed tube'
_diffrn_radiation_type MoK\a
_diffrn_radiation_wavelength 0.71073
_diffrn_reflns_av_R_equivalents 0.0241
_diffrn_reflns_av_sigmaI/netI 0.0536
_diffrn_reflns_limit_h_max 15
_diffrn_reflns_limit_h_min -15
_diffrn_reflns_limit_k_max 16
_diffrn_reflns_limit_k_min -15
_diffrn_reflns_limit_l_max 21
_diffrn_reflns_limit_l_min -22
_diffrn_reflns_number 15932
_diffrn_reflns_theta_full 25.02
_diffrn_reflns_theta_max 25.02
_diffrn_reflns_theta_min 1.10
_diffrn_standards_number 0
_exptl_absorpt_coefficient_mu 2.905
_exptl_absorpt_correction_T_max 0.864
_exptl_absorpt_correction_T_min 0.815
_exptl_absorpt_correction_type empirical
_exptl_absorpt_process_details SADABS
_exptl_crystal_colour green
_exptl_crystal_density_diffrn 2.678
_exptl_crystal_density_method 'not measured'
_exptl_crystal_description block
_exptl_crystal_F_000 2412
_exptl_crystal_size_max 0.24
_exptl_crystal_size_mid 0.21
_exptl_crystal_size_min 0.20
_refine_diff_density_max 1.545
_refine_diff_density_min -1.571
_refine_diff_density_rms 0.187
_refine_ls_extinction_method none
_refine_ls_goodness_of_fit_ref 1.040
_refine_ls_hydrogen_treatment constr
_refine_ls_matrix_type full
_refine_ls_number_parameters 910
_refine_ls_number_reflns 10878
_refine_ls_number_restraints 32
_refine_ls_restrained_S_all 1.047
_refine_ls_R_factor_all 0.0785
_refine_ls_R_factor_gt 0.0560
_refine_ls_shift/su_max 0.001
_refine_ls_shift/su_mean 0.000
_refine_ls_structure_factor_coef Fsqd
_refine_ls_weighting_details 'calc w=1/[\s^2^(Fo^2^)+(0.0835P)^2^+19.8311P] where P=(Fo^2^+2Fc^2^)/3'
_refine_ls_weighting_scheme calc
_refine_ls_wR_factor_gt 0.1456
_refine_ls_wR_factor_ref 0.1692
_reflns_number_gt 8149
_reflns_number_total 10878
_reflns_threshold_expression >2sigma(I)
_cod_data_source_file cg200261j_si_002.cif
_cod_data_source_block compound3
_cod_database_code 4500771

loop_
_symmetry_equiv_pos_as_xyz
'x, y, z'
'-x, -y, -z'

loop_
_atom_site_label
_atom_site_type_symbol
_atom_site_fract_x
_atom_site_fract_y
_atom_site_fract_z
_atom_site_U_iso_or_equiv
_atom_site_adp_type
_atom_site_occupancy
_atom_site_symmetry_multiplicity
_atom_site_calc_flag
_atom_site_refinement_flags
P1 P 0.5000 0.5000 0.5000 0.0274(7) Uani 1 2 d S
Ni1 Ni 0.34789(10) 0.23395(10) 1.14615(7) 0.0384(3) Uani 1 1 d .
Ni2 Ni 0.0000 1.0000 0.5000 0.0362(4) Uani 1 2 d S
Mo1 Mo -0.20377(13) 0.18128(10) 0.88729(9) 0.0878(5) Uani 1 1 d .
Mo2 Mo 0.23120(9) -0.14109(11) 0.92128(8) 0.0698(4) Uani 1 1 d .
Mo3 Mo 0.01807(12) 0.02419(11) 0.80972(6) 0.0688(4) Uani 1 1 d .
Mo4 Mo 0.17818(10) 0.13733(10) 0.89411(6) 0.0621(3) Uani 1 1 d .
Mo5 Mo 0.17106(9) 0.09545(9) 1.08503(6) 0.0532(3) Uani 1 1 d .
Mo6 Mo -0.04440(9) 0.27749(8) 0.98415(6) 0.0530(3) Uani 1 1 d .
Mo7 Mo 0.33059(8) 0.36248(7) 0.44641(6) 0.0444(3) Uani 1 1 d .
Mo8 Mo 0.38131(9) 0.32953(8) 0.63300(5) 0.0476(3) Uani 1 1 d .
Mo9 Mo 0.51924(8) 0.49529(8) 0.68696(5) 0.0435(2) Uani 1 1 d .
Mo10 Mo 0.22079(7) 0.57207(7) 0.53647(5) 0.0409(2) Uani 1 1 d .
Mo11 Mo 0.66353(7) 0.27753(7) 0.61556(5) 0.0392(2) Uani 1 1 d .
Mo12 Mo 0.38699(7) 0.72905(6) 0.56636(5) 0.0372(2) Uani 1 1 d .
O1 O 0.3956(9) 0.4633(9) 0.5209(7) 0.028(3) Uani 0.50 1 d P
O2 O 0.5152(10) 0.4274(9) 0.5758(7) 0.029(3) Uani 0.50 1 d P
O3 O 0.5083(10) 0.5666(9) 0.5516(7) 0.031(3) Uani 0.50 1 d P
O4 O 0.4062(9) 0.5883(8) 0.4973(7) 0.027(3) Uani 0.50 1 d P
O5 O 0.4263(7) 0.4158(8) 0.6918(7) 0.090(4) Uani 1 1 d .
O6 O 0.3503(10) 0.2973(7) 0.5512(5) 0.089(4) Uani 1 1 d .
O7 O 0.4743(6) 0.2657(8) 0.4433(5) 0.087(4) Uani 1 1 d .
O8 O 0.4250(6) 0.6238(8) 0.6572(6) 0.088(4) Uani 1 1 d .
O9 O 0.6291(7) 0.3711(8) 0.6732(7) 0.086(3) Uani 1 1 d .
O10 O 0.2649(10) 0.4572(7) 0.6095(5) 0.088(3) Uani 1 1 d U
O11 O 0.5181(8) 0.2542(9) 0.6380(6) 0.087(3) Uani 1 1 d U
O12 O 0.3666(7) 0.4358(8) 0.3590(6) 0.086(3) Uani 1 1 d .
O13 O 0.0897(6) 0.6055(9) 0.5469(5) 0.075(3) Uani 1 1 d .
O14 O 0.3288(8) 0.8347(6) 0.5989(5) 0.072(3) Uani 1 1 d .
O15 O 0.2666(7) 0.6631(8) 0.5767(4) 0.067(2) Uani 1 1 d .
O16 O 0.2335(9) 0.4699(7) 0.4738(5) 0.086(3) Uani 1 1 d U
O17 O 0.2376(7) 0.6642(7) 0.4409(4) 0.064(2) Uani 1 1 d .
O18 O 0.3259(7) 0.2543(7) 0.6980(5) 0.066(2) Uani 1 1 d .
O19 O 0.6460(8) 0.2234(7) 0.5294(4) 0.067(2) Uani 1 1 d .
O20 O 0.2568(7) 0.2921(6) 0.4247(5) 0.062(2) Uani 1 1 d .
O21 O 0.5369(7) 0.4920(7) 0.7729(4) 0.064(2) Uani 1 1 d .
O22 O 0.7386(8) 0.1699(6) 0.6659(5) 0.070(3) Uani 1 1 d .
O23 O 0.0790(11) 0.0027(10) 0.9374(7) 0.036(3) Uani 0.50 1 d P
O24 O 0.0500(11) 0.0900(11) 0.9908(7) 0.037(3) Uani 0.50 1 d P
O25 O -0.0812(11) 0.1048(9) 0.9952(7) 0.034(3) Uani 0.50 1 d P
O26 O -0.0654(12) 0.0186(11) 0.9297(7) 0.039(3) Uani 0.50 1 d P
O27 O -0.1041(10) 0.1435(8) 0.8194(9) 0.122(5) Uani 1 1 d .
O28 O -0.2401(10) 0.0465(9) 0.8941(9) 0.124(5) Uani 1 1 d .
O29 O 0.1345(11) -0.0830(10) 0.8401(7) 0.111(4) Uani 1 1 d .
O30 O 0.2572(10) -0.0095(9) 0.9046(7) 0.103(4) Uani 1 1 d .
O31 O 0.2687(10) 0.1951(10) 0.8495(7) 0.114(5) Uani 1 1 d .
O32 O 0.3359(8) -0.2118(11) 0.8845(9) 0.128(6) Uani 1 1 d .
O33 O -0.0744(9) -0.0623(8) 0.8362(8) 0.116(5) Uani 1 1 d .
O34 O 0.0259(12) 0.0402(10) 0.7214(5) 0.113(5) Uani 1 1 d .
O35 O 0.0606(7) 0.2201(9) 1.0554(4) 0.083(3) Uani 1 1 d .
O36 O 0.1510(9) -0.2450(10) 0.9494(6) 0.096(4) Uani 1 1 d .
O37 O 0.1027(11) 0.1201(8) 0.8221(6) 0.102(4) Uani 1 1 d .
O38 O 0.2265(8) 0.1146(10) 0.9935(5) 0.092(4) Uani 1 1 d .
O39 O 0.2448(6) 0.1472(7) 1.1260(4) 0.058(2) Uani 1 1 d .
O40 O -0.0624(11) 0.4038(7) 0.9777(6) 0.103(4) Uani 1 1 d .
O41 O -0.1358(10) 0.2736(10) 0.9099(6) 0.101(4) Uani 1 1 d .
O42 O 0.0706(10) 0.2499(10) 0.9144(5) 0.096(4) Uani 1 1 d .
O43 O -0.2993(11) 0.2626(10) 0.8353(8) 0.137(6) Uani 1 1 d .
O44 O -0.2738(10) 0.1728(11) 0.9845(7) 0.113(4) Uani 1 1 d .
N1 N 0.3941(14) 0.0511(10) 1.3569(7) 0.102(5) Uani 1 1 d .
N2 N 0.2944(12) 0.0493(9) 1.3519(6) 0.078(4) Uani 1 1 d .
N3 N 0.3478(7) 0.1473(8) 1.2512(5) 0.047(2) Uani 1 1 d .
N4 N 0.1399(8) 0.4791(8) 1.2199(6) 0.059(3) Uani 1 1 d .
N5 N 0.0644(8) 0.4659(8) 1.1778(6) 0.059(3) Uani 1 1 d .
N6 N 0.2216(7) 0.3495(7) 1.1717(5) 0.048(2) Uani 1 1 d .
N7 N 0.3484(7) 0.3078(8) 1.0369(5) 0.059(3) Uani 1 1 d .
N8 N 0.4122(12) 0.3655(18) 0.9262(9) 0.165(10) Uani 1 1 d .
N9 N 0.3106(10) 0.3861(10) 0.9245(6) 0.076(4) Uani 1 1 d .
N10 N 0.0711(8) 0.7723(7) 0.6957(5) 0.046(2) Uani 1 1 d .
N11 N -0.0119(9) 0.7381(7) 0.6771(5) 0.055(3) Uani 1 1 d .
N12 N 0.0214(7) 0.8755(6) 0.5926(5) 0.043(2) Uani 1 1 d .
N13 N -0.0645(8) 0.9096(6) 0.4485(4) 0.044(2) Uani 1 1 d .
N14 N -0.1819(10) 0.8522(10) 0.3992(8) 0.080(4) Uani 1 1 d .
N15 N -0.0830(10) 0.7911(9) 0.3961(7) 0.073(3) Uani 1 1 d .
C1 C -0.058(2) 0.7194(18) 0.3408(14) 0.145(8) Uani 1 1 d DU
H1A H -0.1245 0.7072 0.3286 0.174 Uiso 1 1 calc R
H1B H -0.0283 0.7552 0.2968 0.174 Uiso 1 1 calc R
C2 C 0.0897(10) 0.8527(8) 0.6462(6) 0.048(3) Uani 1 1 d .
H2A H 0.1419 0.8877 0.6482 0.057 Uiso 1 1 calc R
C3 C 0.011(2) 0.6243(18) 0.3673(14) 0.147(9) Uani 1 1 d DU
H3A H -0.0168 0.5906 0.4130 0.221 Uiso 1 1 calc R
H3B H 0.0787 0.6363 0.3766 0.221 Uiso 1 1 calc R
C4 C 0.450(2) 0.0304(15) 1.4697(10) 0.140(10) Uani 1 1 d D
H4A H 0.3823 0.0199 1.4908 0.210 Uiso 1 1 calc R
H4B H 0.4450 0.1056 1.4554 0.210 Uiso 1 1 calc R
C5 C 0.4762(19) -0.0139(16) 1.4122(11) 0.136(9) Uani 1 1 d D
H5A H 0.4727 -0.0870 1.4247 0.163 Uiso 1 1 calc R
H5B H 0.5475 -0.0106 1.3941 0.163 Uiso 1 1 calc R
C6 C 0.0302(15) 0.5502(15) 1.3147(11) 0.106(6) Uani 1 1 d .
H6A H 0.0497 0.4778 1.3423 0.159 Uiso 1 1 calc R
H6B H -0.0360 0.5602 1.2908 0.159 Uiso 1 1 calc R
C7 C 0.1780(10) 0.6062(9) 0.7696(6) 0.052(3) Uani 1 1 d .
H7A H 0.2304 0.5986 0.7306 0.062 Uiso 1 1 calc R
H7B H 0.1244 0.5705 0.7640 0.062 Uiso 1 1 calc R
C8 C 0.1202(11) 0.3893(9) 1.1489(6) 0.057(3) Uani 1 1 d .
H8A H 0.0923 0.3641 1.1151 0.068 Uiso 1 1 calc R
C9 C 0.1122(14) 0.5659(13) 1.2601(10) 0.091(5) Uani 1 1 d .
H9A H 0.1753 0.5681 1.2829 0.109 Uiso 1 1 calc R
H9B H 0.0874 0.6330 1.2263 0.109 Uiso 1 1 calc R
C10 C -0.1663(10) 0.9220(10) 0.4319(7) 0.060(3) Uani 1 1 d .
H10A H -0.2215 0.9762 0.4429 0.072 Uiso 1 1 calc R
C11 C 0.2754(11) 0.3492(9) 0.9888(6) 0.056(3) Uani 1 1 d .
H11A H 0.2037 0.3522 0.9993 0.068 Uiso 1 1 calc R
C12 C 0.1269(12) 0.7201(9) 0.7644(6) 0.060(3) Uani 1 1 d .
H12A H 0.0762 0.7274 0.8044 0.072 Uiso 1 1 calc R
H12B H 0.1811 0.7556 0.7690 0.072 Uiso 1 1 calc R
C13 C 0.2279(12) 0.4100(11) 1.2152(8) 0.070(4) Uani 1 1 d .
H13A H 0.2891 0.4036 1.2398 0.084 Uiso 1 1 calc R
C14 C 0.2675(13) 0.1090(12) 1.2883(6) 0.071(4) Uani 1 1 d .
H14A H 0.1996 0.1241 1.2699 0.085 Uiso 1 1 calc R
C15 C 0.2323(11) 0.5545(10) 0.8421(7) 0.062(3) Uani 1 1 d .
H15A H 0.2984 0.5751 0.8419 0.075 Uiso 1 1 calc R
H15B H 0.1865 0.5793 0.8806 0.075 Uiso 1 1 calc R
C16 C 0.4316(13) 0.1058(12) 1.2946(8) 0.079(5) Uani 1 1 d .
H16A H 0.5009 0.1128 1.2844 0.095 Uiso 1 1 calc R
C17 C 0.2550(13) 0.4384(11) 0.8564(7) 0.075(4) Uani 1 1 d .
H17A H 0.1885 0.4181 0.8580 0.090 Uiso 1 1 calc R
H17B H 0.2984 0.4142 0.8168 0.090 Uiso 1 1 calc R
C18 C -0.0136(10) 0.8273(9) 0.4234(7) 0.060(3) Uani 1 1 d .
H18A H 0.0598 0.7988 0.4245 0.072 Uiso 1 1 calc R
C19 C 0.4350(14) 0.311(2) 0.9952(10) 0.154(12) Uani 1 1 d .
H19A H 0.5040 0.2796 1.0116 0.185 Uiso 1 1 calc R
C20 C -0.0356(10) 0.8038(8) 0.6150(6) 0.051(3) Uani 1 1 d .
H20A H -0.0901 0.8011 0.5873 0.062 Uiso 1 1 calc R
P2 P 0.0000 0.0000 1.0000 0.0278(7) Uani 1 2 d S
O1W O 0.4727(7) 0.1126(7) 1.1232(5) 0.064(2) Uani 1 1 d .
O2W O 0.4597(6) 0.3092(7) 1.1672(5) 0.065(2) Uani 1 1 d .
O3W O -0.1544(6) 1.0581(6) 0.5414(4) 0.053(2) Uani 1 1 d .
O4W O 0.5344(16) 0.080(2) 0.9856(12) 0.218(10) Uani 1 1 d .
O5W O 0.577(3) 0.4898(16) 0.9204(10) 0.274(16) Uani 1 1 d .
O6W O 0.4888(17) 0.9105(15) 0.1995(13) 0.231(12) Uani 1 1 d .
O7W O 0.6702(14) 0.9862(14) 0.2750(9) 0.166(7) Uani 1 1 d .

loop_
_atom_site_aniso_label
_atom_site_aniso_U_11
_atom_site_aniso_U_22
_atom_site_aniso_U_33
_atom_site_aniso_U_23
_atom_site_aniso_U_13
_atom_site_aniso_U_12
P1 0.0283(18) 0.0220(16) 0.0309(18) -0.0039(13) -0.0016(14) -0.0058(13)
Ni1 0.0353(7) 0.0414(7) 0.0377(7) -0.0063(6) -0.0041(6) -0.0094(6)
Ni2 0.0424(11) 0.0263(9) 0.0311(9) -0.0051(7) 0.0046(8) 0.0036(8)
Mo1 0.0969(11) 0.0515(7) 0.1049(11) -0.0152(7) -0.0604(9) 0.0144(7)
Mo2 0.0431(6) 0.0793(8) 0.0988(10) -0.0554(8) 0.0212(6) -0.0109(6)
Mo3 0.1059(10) 0.0880(9) 0.0295(5) -0.0190(5) 0.0175(6) -0.0542(8)
Mo4 0.0872(9) 0.0858(8) 0.0383(6) -0.0266(5) 0.0233(5) -0.0611(7)
Mo5 0.0492(6) 0.0662(7) 0.0603(7) -0.0312(5) -0.0004(5) -0.0275(5)
Mo6 0.0723(7) 0.0337(5) 0.0544(6) -0.0093(4) -0.0164(5) -0.0115(5)
Mo7 0.0483(6) 0.0345(5) 0.0548(6) -0.0062(4) -0.0147(5) -0.0172(4)
Mo8 0.0631(7) 0.0385(5) 0.0430(6) -0.0040(4) 0.0121(5) -0.0244(5)
Mo9 0.0456(6) 0.0541(6) 0.0320(5) -0.0123(4) -0.0010(4) -0.0122(5)
Mo10 0.0275(5) 0.0423(5) 0.0495(6) -0.0147(4) 0.0007(4) 0.0001(4)
Mo11 0.0389(5) 0.0256(4) 0.0473(5) -0.0068(4) -0.0094(4) 0.0032(4)
Mo12 0.0363(5) 0.0245(4) 0.0470(5) -0.0110(4) -0.0021(4) 0.0019(4)
O1 0.018(6) 0.025(6) 0.042(7) -0.005(5) -0.002(5) -0.008(5)
O2 0.033(7) 0.018(6) 0.033(7) 0.000(5) -0.010(5) -0.003(5)
O3 0.036(7) 0.021(6) 0.031(7) -0.005(5) -0.005(6) 0.001(5)
O4 0.021(6) 0.016(6) 0.040(7) -0.004(5) -0.002(5) 0.000(5)
O5 0.050(5) 0.102(8) 0.152(10) -0.093(8) 0.033(6) -0.031(5)
O6 0.153(10) 0.041(5) 0.059(6) -0.022(4) -0.029(6) 0.018(6)
O7 0.031(4) 0.093(7) 0.095(7) 0.061(6) -0.010(4) -0.014(4)
O8 0.028(4) 0.103(8) 0.096(7) 0.052(6) -0.008(4) -0.016(5)
O9 0.054(6) 0.089(7) 0.145(10) -0.083(7) 0.027(6) -0.028(5)
O10 0.133(7) 0.058(5) 0.066(5) -0.033(4) -0.021(5) 0.009(5)
O11 0.071(6) 0.096(6) 0.123(7) -0.069(6) 0.016(5) -0.035(5)
O12 0.053(6) 0.084(7) 0.088(7) 0.045(6) -0.009(5) -0.013(5)
O13 0.033(5) 0.124(9) 0.072(6) -0.029(6) 0.002(4) -0.018(5)
O14 0.108(8) 0.041(5) 0.065(6) -0.029(4) 0.024(5) -0.010(5)
O15 0.084(6) 0.090(7) 0.043(5) -0.013(4) -0.003(4) -0.050(6)
O16 0.127(7) 0.056(5) 0.064(5) -0.018(4) -0.021(5) 0.008(5)
O17 0.083(6) 0.079(6) 0.045(5) -0.016(4) -0.004(4) -0.043(5)
O18 0.067(6) 0.058(5) 0.067(6) 0.001(4) 0.018(5) -0.027(5)
O19 0.090(7) 0.080(6) 0.046(5) -0.013(4) -0.009(4) -0.047(5)
O20 0.062(5) 0.046(5) 0.087(7) -0.017(4) -0.017(5) -0.022(4)
O21 0.066(6) 0.085(6) 0.033(4) -0.023(4) -0.007(4) 0.006(5)
O22 0.085(7) 0.038(5) 0.079(6) 0.007(4) -0.044(5) -0.006(4)
O23 0.048(8) 0.042(8) 0.026(7) -0.013(6) 0.006(6) -0.021(7)
O24 0.051(8) 0.043(8) 0.020(6) -0.009(6) -0.002(6) -0.013(7)
O25 0.052(8) 0.023(6) 0.027(7) -0.010(5) -0.007(6) -0.003(6)
O26 0.057(9) 0.043(8) 0.020(7) -0.011(6) -0.001(6) -0.012(7)
O27 0.113(10) 0.052(6) 0.210(15) -0.042(8) 0.034(10) -0.033(6)
O28 0.095(9) 0.072(7) 0.214(15) -0.068(9) 0.062(9) -0.026(6)
O29 0.154(12) 0.112(9) 0.107(9) -0.055(8) -0.023(8) -0.071(9)
O30 0.124(10) 0.089(8) 0.123(10) -0.051(7) -0.032(8) -0.039(7)
O31 0.120(10) 0.125(10) 0.125(10) -0.035(8) 0.063(8) -0.091(8)
O32 0.052(6) 0.153(12) 0.227(16) -0.143(12) 0.049(8) -0.033(7)
O33 0.086(8) 0.056(6) 0.206(14) -0.043(8) 0.079(9) -0.029(6)
O34 0.208(14) 0.145(11) 0.026(5) -0.028(6) 0.012(6) -0.111(10)
O35 0.068(6) 0.120(8) 0.038(5) -0.033(5) -0.009(4) 0.029(6)
O36 0.086(8) 0.145(11) 0.079(7) -0.022(7) -0.008(6) -0.068(8)
O37 0.166(12) 0.075(7) 0.087(8) -0.021(6) -0.039(7) -0.056(8)
O38 0.069(6) 0.144(10) 0.064(6) -0.062(7) -0.005(5) 0.006(6)
O39 0.055(5) 0.082(6) 0.054(5) -0.032(4) -0.013(4) -0.028(5)
O40 0.188(13) 0.044(5) 0.076(7) -0.014(5) -0.008(8) -0.027(7)
O41 0.120(9) 0.136(10) 0.065(7) -0.007(6) -0.040(6) -0.063(8)
O42 0.120(9) 0.121(9) 0.037(5) -0.031(6) -0.014(5) 0.002(7)
O43 0.154(12) 0.084(8) 0.162(13) -0.033(8) -0.124(11) 0.030(8)
O44 0.102(9) 0.146(11) 0.118(10) -0.036(8) -0.050(7) -0.057(8)
N1 0.165(15) 0.071(8) 0.078(9) 0.025(7) -0.081(10) -0.057(9)
N2 0.134(12) 0.066(7) 0.043(6) 0.010(5) -0.032(7) -0.051(8)
N3 0.034(5) 0.066(6) 0.044(5) -0.013(5) -0.016(4) -0.015(4)
N4 0.055(6) 0.053(6) 0.078(8) -0.034(6) 0.003(5) -0.012(5)
N5 0.048(6) 0.062(7) 0.063(7) -0.014(5) -0.010(5) -0.002(5)
N6 0.046(6) 0.048(6) 0.051(6) -0.012(4) -0.014(4) -0.010(4)
N7 0.035(5) 0.072(7) 0.052(6) 0.020(5) -0.007(5) -0.009(5)
N8 0.057(9) 0.26(2) 0.101(12) 0.087(14) -0.003(8) -0.025(12)
N9 0.073(8) 0.077(8) 0.052(7) 0.025(6) -0.002(6) -0.010(6)
N10 0.054(6) 0.042(5) 0.034(5) -0.006(4) 0.000(4) 0.000(4)
N11 0.074(7) 0.046(6) 0.042(5) 0.004(4) -0.009(5) -0.020(5)
N12 0.047(5) 0.033(5) 0.040(5) -0.002(4) 0.002(4) 0.001(4)
N13 0.063(6) 0.031(5) 0.030(5) -0.006(4) -0.002(4) 0.000(4)
N14 0.077(9) 0.067(8) 0.107(10) -0.042(7) 0.008(7) -0.020(7)
N15 0.068(8) 0.053(7) 0.108(10) -0.046(7) -0.008(7) -0.003(6)
C1 0.164(12) 0.134(11) 0.153(12) -0.055(9) -0.031(9) -0.036(9)
C2 0.058(7) 0.030(6) 0.044(6) 0.000(5) -0.001(5) -0.001(5)
C3 0.152(12) 0.148(12) 0.159(12) -0.061(9) -0.032(9) -0.032(9)
C4 0.26(3) 0.096(15) 0.081(14) 0.032(11) -0.061(16) -0.094(18)
C5 0.18(2) 0.087(14) 0.127(19) 0.011(13) -0.091(17) -0.014(14)
C6 0.088(12) 0.117(15) 0.138(17) -0.092(14) 0.004(12) -0.014(11)
C7 0.064(8) 0.044(7) 0.047(7) -0.009(5) -0.004(6) -0.014(6)
C8 0.071(9) 0.048(7) 0.048(7) -0.021(6) 0.001(6) 0.002(6)
C9 0.092(12) 0.074(11) 0.122(15) -0.060(10) 0.001(11) -0.014(9)
C10 0.051(8) 0.049(7) 0.073(9) -0.011(6) 0.007(6) -0.006(6)
C11 0.064(8) 0.053(7) 0.048(7) -0.005(6) -0.003(6) -0.013(6)
C12 0.089(10) 0.053(7) 0.033(6) -0.006(5) -0.012(6) -0.007(7)
C13 0.076(10) 0.059(8) 0.085(10) -0.032(8) -0.015(8) -0.016(7)
C14 0.091(11) 0.085(10) 0.033(7) -0.006(6) -0.010(7) -0.021(8)
C15 0.077(9) 0.051(7) 0.051(7) 0.006(6) -0.019(6) -0.014(7)
C16 0.082(10) 0.080(10) 0.064(9) 0.028(8) -0.039(8) -0.026(8)
C17 0.093(11) 0.067(9) 0.052(8) 0.002(7) -0.016(7) -0.008(8)
C18 0.050(7) 0.048(7) 0.079(9) -0.034(7) -0.012(6) 0.013(6)
C19 0.055(10) 0.26(3) 0.072(12) 0.075(15) -0.005(8) -0.015(14)
C20 0.070(8) 0.039(6) 0.037(6) 0.009(5) -0.017(5) -0.010(6)
P2 0.0286(18) 0.0348(18) 0.0228(16) -0.0082(14) -0.0007(13) -0.0114(14)
O1W 0.049(5) 0.063(6) 0.078(6) -0.017(5) 0.004(4) -0.009(4)
O2W 0.045(5) 0.065(6) 0.095(7) -0.027(5) -0.008(4) -0.023(4)
O3W 0.052(5) 0.046(4) 0.053(5) -0.018(4) 0.012(4) 0.002(4)
O4W 0.147(16) 0.35(3) 0.171(18) -0.10(2) 0.011(13) -0.061(18)
O5W 0.58(5) 0.190(19) 0.123(14) 0.030(13) -0.11(2) -0.24(3)
O6W 0.176(18) 0.133(15) 0.28(3) 0.067(15) 0.039(17) 0.025(13)
O7W 0.175(16) 0.159(16) 0.140(14) -0.030(12) 0.019(12) -0.012(13)

loop_
_atom_type_symbol
_atom_type_description
_atom_type_scat_dispersion_real
_atom_type_scat_dispersion_imag
_atom_type_scat_source
C C 0.0033 0.0016 'International Tables Vol C Tables 4.2.6.8 and 6.1.1.4'
H H 0.0000 0.0000 'International Tables Vol C Tables 4.2.6.8 and 6.1.1.4'
Mo Mo -1.6832 0.6857 'International Tables Vol C Tables 4.2.6.8 and 6.1.1.4'
N N 0.0061 0.0033 'International Tables Vol C Tables 4.2.6.8 and 6.1.1.4'
Ni Ni 0.3393 1.1124 'International Tables Vol C Tables 4.2.6.8 and 6.1.1.4'
O O 0.0106 0.0060 'International Tables Vol C Tables 4.2.6.8 and 6.1.1.4'
P P 0.1023 0.0942 'International Tables Vol C Tables 4.2.6.8 and 6.1.1.4'

loop_
_geom_angle_atom_site_label_1
_geom_angle_atom_site_label_2
_geom_angle_atom_site_label_3
_geom_angle
_geom_angle_site_symmetry_1
_geom_angle_site_symmetry_3
O4 P1 O4 180.0(10) . 2_666
O4 P1 O3 111.4(7) . 2_666
O4 P1 O3 68.6(6) 2_666 2_666
O4 P1 O3 68.6(6) . .
O4 P1 O3 111.4(7) 2_666 .
O3 P1 O3 179.999(3) 2_666 .
O4 P1 O2 68.1(6) . 2_666
O4 P1 O2 111.9(6) 2_666 2_666
O3 P1 O2 72.8(6) 2_666 2_666
O3 P1 O2 107.2(6) . 2_666
O4 P1 O2 111.9(6) . .
O4 P1 O2 68.1(6) 2_666 .
O3 P1 O2 107.2(6) 2_666 .
O3 P1 O2 72.8(6) . .
O2 P1 O2 179.997(4) 2_666 .
O4 P1 O1 67.6(6) . .
O4 P1 O1 112.4(6) 2_666 .
O3 P1 O1 73.3(7) 2_666 .
O3 P1 O1 106.7(7) . .
O2 P1 O1 107.0(6) 2_666 .
O2 P1 O1 73.0(6) . .
O4 P1 O1 112.4(6) . 2_666
O4 P1 O1 67.6(6) 2_666 2_666
O3 P1 O1 106.7(7) 2_666 2_666
O3 P1 O1 73.3(7) . 2_666
O2 P1 O1 73.0(6) 2_666 2_666
O2 P1 O1 107.0(6) . 2_666
O1 P1 O1 179.998(2) . 2_666
N6 Ni1 N3 90.1(4) . .
N6 Ni1 O1W 177.6(4) . .
N3 Ni1 O1W 88.0(4) . .
N6 Ni1 N7 93.6(4) . .
N3 Ni1 N7 174.3(4) . .
O1W Ni1 N7 88.2(4) . .
N6 Ni1 O2W 92.5(4) . .
N3 Ni1 O2W 93.0(4) . .
O1W Ni1 O2W 89.0(3) . .
N7 Ni1 O2W 91.1(4) . .
N6 Ni1 O39 91.7(4) . .
N3 Ni1 O39 85.4(3) . .
O1W Ni1 O39 86.7(3) . .
N7 Ni1 O39 90.2(4) . .
O2W Ni1 O39 175.5(3) . .
N13 Ni2 N13 179.999(2) 2_576 .
N13 Ni2 N12 88.6(3) 2_576 2_576
N13 Ni2 N12 91.4(3) . 2_576
N13 Ni2 N12 91.4(3) 2_576 .
N13 Ni2 N12 88.6(3) . .
N12 Ni2 N12 179.998(2) 2_576 .
N13 Ni2 O3W 88.4(3) 2_576 2_576
N13 Ni2 O3W 91.6(3) . 2_576
N12 Ni2 O3W 87.5(3) 2_576 2_576
N12 Ni2 O3W 92.5(3) . 2_576
N13 Ni2 O3W 91.6(3) 2_576 .
N13 Ni2 O3W 88.4(3) . .
N12 Ni2 O3W 92.5(3) 2_576 .
N12 Ni2 O3W 87.5(3) . .
O3W Ni2 O3W 180.0(2) 2_576 .
O43 Mo1 O27 100.5(8) . .
O43 Mo1 O41 101.6(6) . .
O27 Mo1 O41 93.8(6) . .
O43 Mo1 O28 100.5(7) . .
O27 Mo1 O28 86.9(5) . .
O41 Mo1 O28 157.4(6) . .
O43 Mo1 O44 101.6(7) . .
O27 Mo1 O44 157.2(6) . .
O41 Mo1 O44 87.5(5) . .
O28 Mo1 O44 83.5(5) . .
O43 Mo1 O26 156.9(5) . .
O27 Mo1 O26 64.9(5) . .
O41 Mo1 O26 97.3(5) . .
O28 Mo1 O26 62.5(5) . .
O44 Mo1 O26 92.3(5) . .
O32 Mo2 O44 100.4(7) . 2_557
O32 Mo2 O30 104.0(6) . .
O44 Mo2 O30 91.7(5) 2_557 .
O32 Mo2 O36 98.5(6) . .
O44 Mo2 O36 88.1(5) 2_557 .
O30 Mo2 O36 157.2(6) . .
O32 Mo2 O29 101.9(7) . .
O44 Mo2 O29 157.4(6) 2_557 .
O30 Mo2 O29 86.5(5) . .
O36 Mo2 O29 85.0(5) . .
O32 Mo2 O25 157.7(6) . 2_557
O44 Mo2 O25 67.9(5) 2_557 2_557
O30 Mo2 O25 95.6(5) . 2_557
O36 Mo2 O25 63.3(5) . 2_557
O29 Mo2 O25 89.8(5) . 2_557
O32 Mo2 O23 161.3(7) . .
O44 Mo2 O23 94.6(5) 2_557 .
O30 Mo2 O23 64.0(5) . .
O36 Mo2 O23 93.2(5) . .
O29 Mo2 O23 64.4(5) . .
O25 Mo2 O23 40.5(4) 2_557 .
O34 Mo3 O29 103.2(7) . .
O34 Mo3 O33 102.6(6) . .
O29 Mo3 O33 93.0(5) . .
O34 Mo3 O37 100.0(5) . .
O29 Mo3 O37 86.6(5) . .
O33 Mo3 O37 156.9(6) . .
O34 Mo3 O27 100.3(7) . .
O29 Mo3 O27 155.8(6) . .
O33 Mo3 O27 87.4(5) . .
O37 Mo3 O27 83.7(5) . .
O34 Mo3 O26 158.0(6) . .
O29 Mo3 O26 95.1(5) . .
O33 Mo3 O26 63.8(5) . .
O37 Mo3 O26 93.2(5) . .
O27 Mo3 O26 63.5(6) . .
O31 Mo4 O37 103.7(6) . .
O31 Mo4 O42 103.3(6) . .
O37 Mo4 O42 93.4(5) . .
O31 Mo4 O30 99.3(6) . .
O37 Mo4 O30 88.0(5) . .
O42 Mo4 O30 156.3(6) . .
O31 Mo4 O38 99.2(6) . .
O37 Mo4 O38 156.4(5) . .
O42 Mo4 O38 86.8(4) . .
O30 Mo4 O38 82.7(5) . .
O31 Mo4 O23 159.2(5) . .
O37 Mo4 O23 67.4(5) . .
O42 Mo4 O23 96.1(5) . .
O30 Mo4 O23 62.6(5) . .
O38 Mo4 O23 89.1(5) . .
O31 Mo4 O24 159.2(5) . .
O37 Mo4 O24 94.1(5) . .
O42 Mo4 O24 64.4(5) . .
O30 Mo4 O24 91.9(5) . .
O38 Mo4 O24 64.8(4) . .
O23 Mo4 O24 40.1(4) . .
O39 Mo5 O38 101.9(5) . .
O39 Mo5 O28 102.8(6) . 2_557
O38 Mo5 O28 92.2(6) . 2_557
O39 Mo5 O35 97.4(5) . .
O38 Mo5 O35 89.3(4) . .
O28 Mo5 O35 158.9(6) 2_557 .
O39 Mo5 O33 98.9(5) . 2_557
O38 Mo5 O33 158.9(6) . 2_557
O28 Mo5 O33 86.8(5) 2_557 2_557
O35 Mo5 O33 84.3(5) . 2_557
O39 Mo5 O26 158.7(4) . 2_557
O38 Mo5 O26 96.5(5) . 2_557
O28 Mo5 O26 65.3(5) 2_557 2_557
O35 Mo5 O26 93.6(5) . 2_557
O33 Mo5 O26 64.0(5) 2_557 2_557
O39 Mo5 O24 156.8(4) . .
O38 Mo5 O24 65.5(4) . .
O28 Mo5 O24 97.3(6) 2_557 .
O35 Mo5 O24 64.4(4) . .
O33 Mo5 O24 93.6(6) 2_557 .
O26 Mo5 O24 43.6(4) 2_557 .
O40 Mo6 O36 102.5(6) . 2_557
O40 Mo6 O35 101.5(6) . .
O36 Mo6 O35 91.7(5) 2_557 .
O40 Mo6 O42 101.7(6) . .
O36 Mo6 O42 155.6(5) 2_557 .
O35 Mo6 O42 86.3(4) . .
O40 Mo6 O41 102.7(6) . .
O36 Mo6 O41 86.6(5) 2_557 .
O35 Mo6 O41 155.5(5) . .
O42 Mo6 O41 85.4(5) . .
O40 Mo6 O25 161.2(6) . .
O36 Mo6 O25 63.3(5) 2_557 .
O35 Mo6 O25 91.5(5) . .
O42 Mo6 O25 92.5(5) . .
O41 Mo6 O25 65.9(5) . .
O40 Mo6 O24 159.4(6) . .
O36 Mo6 O24 93.9(5) 2_557 .
O35 Mo6 O24 65.1(4) . .
O42 Mo6 O24 63.3(5) . .
O41 Mo6 O24 90.5(5) . .
O25 Mo6 O24 39.4(4) . .
O20 Mo7 O16 103.3(5) . .
O20 Mo7 O12 103.0(5) . .
O16 Mo7 O12 97.6(5) . .
O20 Mo7 O7 100.3(5) . .
O16 Mo7 O7 154.6(5) . .
O12 Mo7 O7 86.0(4) . .
O20 Mo7 O6 100.6(5) . .
O16 Mo7 O6 86.6(4) . .
O12 Mo7 O6 154.3(5) . .
O7 Mo7 O6 79.9(4) . .
O20 Mo7 O1 157.9(4) . .
O16 Mo7 O1 63.0(4) . .
O12 Mo7 O1 96.2(5) . .
O7 Mo7 O1 91.6(4) . .
O6 Mo7 O1 63.0(4) . .
O18 Mo8 O11 100.9(5) . .
O18 Mo8 O6 103.6(5) . .
O11 Mo8 O6 96.8(5) . .
O18 Mo8 O10 101.5(5) . .
O11 Mo8 O10 155.6(5) . .
O6 Mo8 O10 87.3(4) . .
O18 Mo8 O5 99.2(5) . .
O11 Mo8 O5 85.6(4) . .
O6 Mo8 O5 156.1(5) . .
O10 Mo8 O5 81.4(4) . .
O18 Mo8 O1 158.8(4) . .
O11 Mo8 O1 98.6(5) . .
O6 Mo8 O1 65.7(4) . .
O10 Mo8 O1 61.1(4) . .
O5 Mo8 O1 90.5(5) . .
O18 Mo8 O2 156.7(4) . .
O11 Mo8 O2 64.1(4) . .
O6 Mo8 O2 96.2(5) . .
O10 Mo8 O2 91.5(4) . .
O5 Mo8 O2 63.4(4) . .
O1 Mo8 O2 43.5(4) . .
O21 Mo9 O5 103.7(5) . .
O21 Mo9 O8 102.6(5) . .
O5 Mo9 O8 97.0(5) . .
O21 Mo9 O9 100.7(5) . .
O5 Mo9 O9 86.1(4) . .
O8 Mo9 O9 154.9(5) . .
O21 Mo9 O12 99.4(5) . 2_666
O5 Mo9 O12 155.1(5) . 2_666
O8 Mo9 O12 86.9(4) . 2_666
O9 Mo9 O12 80.4(4) . 2_666
O21 Mo9 O2 158.5(4) . .
O5 Mo9 O2 65.3(4) . .
O8 Mo9 O2 97.3(5) . .
O9 Mo9 O2 61.4(4) . .
O12 Mo9 O2 89.8(5) 2_666 .
O13 Mo10 O10 104.5(5) . .
O13 Mo10 O15 104.3(5) . .
O10 Mo10 O15 95.6(4) . .
O13 Mo10 O17 100.2(4) . .
O10 Mo10 O17 153.4(5) . .
O15 Mo10 O17 87.6(4) . .
O13 Mo10 O16 99.2(5) . .
O10 Mo10 O16 86.1(4) . .
O15 Mo10 O16 155.2(5) . .
O17 Mo10 O16 80.3(4) . .
O13 Mo10 O1 158.7(5) . .
O10 Mo10 O1 64.3(5) . .
O15 Mo10 O1 95.1(4) . .
O17 Mo10 O1 89.1(4) . .
O16 Mo10 O1 63.3(4) . .
O13 Mo10 O4 159.7(5) . .
O10 Mo10 O4 94.4(5) . .
O15 Mo10 O4 65.8(4) . .
O17 Mo10 O4 62.9(4) . .
O16 Mo10 O4 89.4(4) . .
O1 Mo10 O4 39.9(4) . .
O22 Mo11 O9 104.8(5) . .
O22 Mo11 O17 102.2(5) . 2_666
O9 Mo11 O17 96.8(4) . 2_666
O22 Mo11 O11 101.8(5) . .
O9 Mo11 O11 87.0(4) . .
O17 Mo11 O11 153.8(5) 2_666 .
O22 Mo11 O19 100.2(4) . .
O9 Mo11 O19 154.0(5) . .
O17 Mo11 O19 84.9(4) 2_666 .
O11 Mo11 O19 80.8(4) . .
O22 Mo11 O2 161.3(5) . .
O9 Mo11 O2 64.8(5) . .
O17 Mo11 O2 94.7(4) 2_666 .
O11 Mo11 O2 63.4(4) . .
O19 Mo11 O2 89.1(4) . .
O22 Mo11 O4 158.1(4) . 2_666
O9 Mo11 O4 94.5(5) . 2_666
O17 Mo11 O4 64.5(4) 2_666 2_666
O11 Mo11 O4 89.4(4) . 2_666
O19 Mo11 O4 62.7(4) . 2_666
O2 Mo11 O4 39.7(4) . 2_666
O14 Mo12 O7 102.7(5) . 2_666
O14 Mo12 O19 101.5(4) . 2_666
O7 Mo12 O19 97.2(4) 2_666 2_666
O14 Mo12 O8 100.0(5) . .
O7 Mo12 O8 87.6(3) 2_666 .
O19 Mo12 O8 156.3(5) 2_666 .
O14 Mo12 O15 99.2(5) . .
O7 Mo12 O15 156.4(5) 2_666 .
O19 Mo12 O15 86.5(4) 2_666 .
O8 Mo12 O15 80.3(4) . .
O14 Mo12 O3 161.4(5) . .
O7 Mo12 O3 66.2(5) 2_666 .
O19 Mo12 O3 95.0(4) 2_666 .
O8 Mo12 O3 65.7(5) . .
O15 Mo12 O3 90.3(4) . .
O14 Mo12 O4 158.2(5) . .
O7 Mo12 O4 96.0(5) 2_666 .
O19 Mo12 O4 64.7(4) 2_666 .
O8 Mo12 O4 91.7(5) . .
O15 Mo12 O4 64.5(4) . .
O3 Mo12 O4 39.8(4) . .
P1 O1 O4 53.4(5) . .
P1 O1 Mo10 127.1(6) . .
O4 O1 Mo10 73.8(6) . .
P1 O1 Mo8 121.2(6) . .
O4 O1 Mo8 138.2(8) . .
Mo10 O1 Mo8 93.6(4) . .
P1 O1 Mo7 121.2(6) . .
O4 O1 Mo7 128.2(8) . .
Mo10 O1 Mo7 93.3(4) . .
Mo8 O1 Mo7 91.4(4) . .
P1 O2 O4 53.8(5) . 2_666
P1 O2 O3 52.9(5) . .
O4 O2 O3 89.3(8) 2_666 .
P1 O2 Mo11 126.9(7) . .
O4 O2 Mo11 73.2(6) 2_666 .
O3 O2 Mo11 130.6(7) . .
P1 O2 Mo8 121.7(6) . .
O4 O2 Mo8 128.6(7) 2_666 .
O3 O2 Mo8 131.4(7) . .
Mo11 O2 Mo8 93.0(4) . .
P1 O2 Mo9 122.4(6) . .
O4 O2 Mo9 137.0(8) 2_666 .
O3 O2 Mo9 69.7(5) . .
Mo11 O2 Mo9 92.1(4) . .
Mo8 O2 Mo9 91.5(4) . .
P1 O3 O4 54.4(6) . .
P1 O3 O2 54.3(5) . .
O4 O3 O2 91.0(8) . .
P1 O3 Mo12 127.6(7) . .
O4 O3 Mo12 73.4(6) . .
O2 O3 Mo12 138.4(8) . .
P1 O4 O3 57.0(6) . .
P1 O4 O2 58.1(6) . 2_666
O3 O4 O2 93.9(8) . 2_666
P1 O4 O1 59.0(5) . .
O3 O4 O1 94.3(8) . .
O2 O4 O1 95.4(8) 2_666 .
P1 O4 Mo12 123.7(7) . .
O3 O4 Mo12 66.8(6) . .
O2 O4 Mo12 126.7(7) 2_666 .
O1 O4 Mo12 133.3(8) . .
P1 O4 Mo11 124.9(7) . 2_666
O3 O4 Mo11 135.0(7) . 2_666
O2 O4 Mo11 67.0(5) 2_666 2_666
O1 O4 Mo11 126.5(7) . 2_666
Mo12 O4 Mo11 91.7(4) . 2_666
P1 O4 Mo10 125.1(6) . .
O3 O4 Mo10 126.3(8) . .
O2 O4 Mo10 135.4(8) 2_666 .
O1 O4 Mo10 66.3(5) . .
Mo12 O4 Mo10 90.3(4) . .
Mo11 O4 Mo10 90.9(4) 2_666 .
Mo9 O5 Mo8 139.6(6) . .
Mo8 O6 Mo7 139.5(6) . .
Mo12 O7 Mo7 139.1(6) 2_666 .
Mo9 O8 Mo12 137.7(6) . .
Mo11 O9 Mo9 141.1(7) . .
Mo10 O10 Mo8 140.5(6) . .
Mo8 O11 Mo11 139.0(6) . .
Mo7 O12 Mo9 139.8(6) . 2_666
Mo10 O15 Mo12 138.8(5) . .
Mo7 O16 Mo10 140.0(6) . .
Mo11 O17 Mo10 141.2(5) 2_666 .
Mo12 O19 Mo11 140.5(5) 2_666 .
P2 O23 O24 55.4(6) . .
P2 O23 O25 56.2(6) . 2_557
O24 O23 O25 95.9(9) . 2_557
P2 O23 Mo2 125.8(7) . .
O24 O23 Mo2 135.3(9) . .
O25 O23 Mo2 69.7(6) 2_557 .
P2 O23 Mo4 125.8(7) . .
O24 O23 Mo4 70.5(6) . .
O25 O23 Mo4 139.9(9) 2_557 .
Mo2 O23 Mo4 93.3(5) . .
P2 O24 O25 57.0(6) . .
P2 O24 O23 56.3(6) . .
O25 O24 O23 97.0(9) . .
P2 O24 Mo4 125.7(7) . .
O25 O24 Mo4 134.6(8) . .
O23 O24 Mo4 69.4(6) . .
P2 O24 Mo6 126.5(8) . .
O25 O24 Mo6 69.5(6) . .
O23 O24 Mo6 139.1(8) . .
Mo4 O24 Mo6 92.4(4) . .
P2 O24 Mo5 120.5(7) . .
O25 O24 Mo5 129.1(8) . .
O23 O24 Mo5 124.4(9) . .
Mo4 O24 Mo5 90.8(5) . .
Mo6 O24 Mo5 90.7(4) . .
P2 O25 O24 55.7(6) . .
P2 O25 O23 55.9(6) . 2_557
O24 O25 O23 95.6(9) . 2_557
P2 O25 Mo2 125.6(7) . 2_557
O24 O25 Mo2 139.7(8) . 2_557
O23 O25 Mo2 69.8(6) 2_557 2_557
P2 O25 Mo6 126.8(8) . .
O24 O25 Mo6 71.1(6) . .
O23 O25 Mo6 135.6(8) 2_557 .
Mo2 O25 Mo6 93.0(4) 2_557 .
P2 O26 Mo5 122.9(7) . 2_557
P2 O26 Mo3 122.8(8) . .
Mo5 O26 Mo3 93.7(4) 2_557 .
P2 O26 Mo1 122.2(7) . .
Mo5 O26 Mo1 94.5(5) 2_557 .
Mo3 O26 Mo1 92.8(4) . .
Mo1 O27 Mo3 138.5(8) . .
Mo5 O28 Mo1 137.4(8) 2_557 .
Mo3 O29 Mo2 140.9(6) . .
Mo2 O30 Mo4 139.1(7) . .
Mo3 O33 Mo5 138.2(8) . 2_557
Mo6 O35 Mo5 139.2(6) . .
Mo6 O36 Mo2 139.7(7) 2_557 .
Mo4 O37 Mo3 137.7(6) . .
Mo5 O38 Mo4 138.2(6) . .
Mo5 O39 Ni1 163.0(5) . .
Mo1 O41 Mo6 138.8(7) . .
Mo4 O42 Mo6 139.5(7) . .
Mo2 O44 Mo1 136.8(7) 2_557 .
N2 N1 C16 112.2(11) . .
N2 N1 C5 130.2(15) . .
C16 N1 C5 116.2(17) . .
C14 N2 N1 103.4(12) . .
C16 N3 C14 104.9(11) . .
C16 N3 Ni1 126.7(9) . .
C14 N3 Ni1 128.0(8) . .
C13 N4 N5 109.3(10) . .
C13 N4 C9 130.6(12) . .
N5 N4 C9 120.1(11) . .
C8 N5 N4 101.4(10) . .
C13 N6 C8 102.1(11) . .
C13 N6 Ni1 123.9(9) . .
C8 N6 Ni1 133.9(8) . .
C11 N7 C19 100.2(11) . .
C11 N7 Ni1 134.1(9) . .
C19 N7 Ni1 125.2(9) . .
N9 N8 C19 103.8(13) . .
N8 N9 C11 108.2(12) . .
N8 N9 C17 120.3(12) . .
C11 N9 C17 131.4(13) . .
C2 N10 N11 111.8(9) . .
C2 N10 C12 127.8(11) . .
N11 N10 C12 120.4(9) . .
C20 N11 N10 99.5(9) . .
C2 N12 C20 102.6(9) . .
C2 N12 Ni2 128.8(8) . .
C20 N12 Ni2 128.4(8) . .
C18 N13 C10 103.2(10) . .
C18 N13 Ni2 127.6(9) . .
C10 N13 Ni2 129.3(8) . .
C10 N14 N15 101.4(12) . .
C18 N15 N14 111.3(10) . .
C18 N15 C1 126.5(14) . .
N14 N15 C1 118.1(14) . .
C3 C1 N15 112(2) . .
C3 C1 H1A 109.2 . .
N15 C1 H1A 109.2 . .
C3 C1 H1B 109.2 . .
N15 C1 H1B 109.2 . .
H1A C1 H1B 107.9 . .
N10 C2 N12 108.6(11) . .
N10 C2 H2A 125.7 . .
N12 C2 H2A 125.7 . .
C1 C3 C6 112(2) . 1_554
C1 C3 H3A 109.2 . .
C6 C3 H3A 109.2 1_554 .
C1 C3 H3B 109.2 . .
C6 C3 H3B 109.2 1_554 .
H3A C3 H3B 107.9 . .
C5 C4 C4 106(2) . 2_658
C5 C4 H4A 110.5 . .
C4 C4 H4A 110.5 2_658 .
C5 C4 H4B 110.5 . .
C4 C4 H4B 110.5 2_658 .
H4A C4 H4B 108.7 . .
C4 C5 N1 104.3(17) . .
C4 C5 H5A 110.9 . .
N1 C5 H5A 110.9 . .
C4 C5 H5B 110.9 . .
N1 C5 H5B 110.9 . .
H5A C5 H5B 108.9 . .
C9 C6 C3 114.2(17) . 1_556
C9 C6 H6A 108.7 . .
C3 C6 H6A 108.7 1_556 .
C9 C6 H6B 108.7 . .
C3 C6 H6B 108.7 1_556 .
H6A C6 H6B 107.6 . .
C12 C7 C15 111.5(10) . .
C12 C7 H7A 109.3 . .
C15 C7 H7A 109.3 . .
C12 C7 H7B 109.3 . .
C15 C7 H7B 109.3 . .
H7A C7 H7B 108.0 . .
N5 C8 N6 114.9(11) . .
N5 C8 H8A 122.5 . .
N6 C8 H8A 122.5 . .
C6 C9 N4 110.9(13) . .
C6 C9 H9A 109.5 . .
N4 C9 H9A 109.5 . .
C6 C9 H9B 109.5 . .
N4 C9 H9B 109.5 . .
H9A C9 H9B 108.0 . .
N14 C10 N13 115.0(12) . .
N14 C10 H10A 122.5 . .
N13 C10 H10A 122.5 . .
N7 C11 N9 114.5(12) . .
N7 C11 C19 40.5(7) . .
N9 C11 C19 74.2(9) . .
N7 C11 H11A 122.8 . .
N9 C11 H11A 122.8 . .
C19 C11 H11A 162.6 . .
N10 C12 C7 113.2(10) . .
N10 C12 H12A 108.9 . .
C7 C12 H12A 108.9 . .
N10 C12 H12B 108.9 . .
C7 C12 H12B 108.9 . .
H12A C12 H12B 107.8 . .
N4 C13 N6 112.2(13) . .
N4 C13 H13A 123.9 . .
N6 C13 H13A 123.9 . .
N2 C14 N3 113.7(14) . .
N2 C14 H14A 123.2 . .
N3 C14 H14A 123.2 . .
C17 C15 C7 111.5(11) . .
C17 C15 H15A 109.3 . .
C7 C15 H15A 109.3 . .
C17 C15 H15B 109.3 . .
C7 C15 H15B 109.3 . .
H15A C15 H15B 108.0 . .
N3 C16 N1 105.5(13) . .
N3 C16 H16A 127.2 . .
N1 C16 H16A 127.2 . .
N9 C17 C15 112.8(12) . .
N9 C17 H17A 109.0 . .
C15 C17 H17A 109.0 . .
N9 C17 H17B 109.0 . .
C15 C17 H17B 109.0 . .
H17A C17 H17B 107.8 . .
N13 C18 N15 109.1(11) . .
N13 C18 H18A 125.5 . .
N15 C18 H18A 125.5 . .
N7 C19 N8 112.8(14) . .
N7 C19 C11 39.3(7) . .
N8 C19 C11 73.8(10) . .
N7 C19 H19A 123.6 . .
N8 C19 H19A 123.6 . .
C11 C19 H19A 162.0 . .
N11 C20 N12 117.5(11) . .
N11 C20 H20A 121.3 . .
N12 C20 H20A 121.3 . .
O24 P2 O24 180.0(5) 2_557 .
O24 P2 O23 111.7(7) 2_557 .
O24 P2 O23 68.3(7) . .
O24 P2 O23 68.3(7) 2_557 2_557
O24 P2 O23 111.7(7) . 2_557
O23 P2 O23 179.999(3) . 2_557
O24 P2 O25 67.2(7) 2_557 2_557
O24 P2 O25 112.8(7) . 2_557
O23 P2 O25 67.9(7) . 2_557
O23 P2 O25 112.1(7) 2_557 2_557
O24 P2 O25 112.8(7) 2_557 .
O24 P2 O25 67.2(7) . .
O23 P2 O25 112.1(7) . .
O23 P2 O25 67.9(7) 2_557 .
O25 P2 O25 179.997(4) 2_557 .
O24 P2 O26 107.2(7) 2_557 2_557
O24 P2 O26 72.8(7) . 2_557
O23 P2 O26 106.5(7) . 2_557
O23 P2 O26 73.5(7) 2_557 2_557
O25 P2 O26 73.9(7) 2_557 2_557
O25 P2 O26 106.0(7) . 2_557
O24 P2 O26 72.8(7) 2_557 .
O24 P2 O26 107.2(7) . .
O23 P2 O26 73.5(7) . .
O23 P2 O26 106.5(7) 2_557 .
O25 P2 O26 106.1(7) 2_557 .
O25 P2 O26 74.0(7) . .
O26 P2 O26 179.998(4) 2_557 .

loop_
_geom_bond_atom_site_label_1
_geom_bond_atom_site_label_2
_geom_bond_distance
_geom_bond_site_symmetry_2
P1 O4 1.458(11) .
P1 O4 1.458(11) 2_666
P1 O3 1.505(12) 2_666
P1 O3 1.505(12) .
P1 O2 1.533(12) 2_666
P1 O2 1.533(12) .
P1 O1 1.555(11) .
P1 O1 1.555(11) 2_666
Ni1 N6 2.059(10) .
Ni1 N3 2.061(9) .
Ni1 O1W 2.080(8) .
Ni1 N7 2.080(9) .
Ni1 O2W 2.089(8) .
Ni1 O39 2.105(8) .
Ni2 N13 2.095(9) 2_576
Ni2 N13 2.095(9) .
Ni2 N12 2.105(8) 2_576
Ni2 N12 2.105(8) .
Ni2 O3W 2.115(7) 2_576
Ni2 O3W 2.115(7) .
Mo1 O43 1.641(10) .
Mo1 O27 1.815(13) .
Mo1 O41 1.846(11) .
Mo1 O28 1.967(11) .
Mo1 O44 1.984(14) .
Mo1 O26 2.454(14) .
Mo2 O32 1.652(9) .
Mo2 O44 1.836(12) 2_557
Mo2 O30 1.841(11) .
Mo2 O36 1.912(11) .
Mo2 O29 1.950(13) .
Mo2 O25 2.434(13) 2_557
Mo2 O23 2.435(14) .
Mo3 O34 1.640(9) .
Mo3 O29 1.820(14) .
Mo3 O33 1.848(10) .
Mo3 O37 1.967(10) .
Mo3 O27 1.973(12) .
Mo3 O26 2.437(12) .
Mo4 O31 1.648(9) .
Mo4 O37 1.839(10) .
Mo4 O42 1.866(11) .
Mo4 O30 1.947(12) .
Mo4 O38 1.969(9) .
Mo4 O23 2.446(13) .
Mo4 O24 2.462(13) .
Mo5 O39 1.657(7) .
Mo5 O38 1.815(10) .
Mo5 O28 1.849(12) 2_557
Mo5 O35 1.902(9) .
Mo5 O33 1.921(11) 2_557
Mo5 O26 2.389(14) 2_557
Mo5 O24 2.506(13) .
Mo6 O40 1.633(9) .
Mo6 O36 1.865(10) 2_557
Mo6 O35 1.884(9) .
Mo6 O42 1.935(11) .
Mo6 O41 1.936(9) .
Mo6 O25 2.455(12) .
Mo6 O24 2.480(14) .
Mo7 O20 1.649(8) .
Mo7 O16 1.802(10) .
Mo7 O12 1.815(9) .
Mo7 O7 1.984(9) .
Mo7 O6 1.985(9) .
Mo7 O1 2.505(12) .
Mo8 O18 1.648(8) .
Mo8 O11 1.799(11) .
Mo8 O6 1.813(9) .
Mo8 O10 1.957(10) .
Mo8 O5 2.006(9) .
Mo8 O1 2.473(12) .
Mo8 O2 2.484(12) .
Mo9 O21 1.658(7) .
Mo9 O5 1.798(9) .
Mo9 O8 1.831(9) .
Mo9 O9 1.949(9) .
Mo9 O12 1.989(9) 2_666
Mo9 O2 2.503(12) .
Mo10 O13 1.652(8) .
Mo10 O10 1.816(10) .
Mo10 O15 1.830(8) .
Mo10 O17 1.975(8) .
Mo10 O16 1.992(9) .
Mo10 O1 2.397(11) .
Mo10 O4 2.514(11) .
Mo11 O22 1.650(8) .
Mo11 O9 1.808(8) .
Mo11 O17 1.823(8) 2_666
Mo11 O11 1.994(10) .
Mo11 O19 1.995(8) .
Mo11 O2 2.416(11) .
Mo11 O4 2.513(12) 2_666
Mo12 O14 1.660(7) .
Mo12 O7 1.816(8) 2_666
Mo12 O19 1.828(8) 2_666
Mo12 O8 1.962(8) .
Mo12 O15 1.969(8) .
Mo12 O3 2.401(12) .
Mo12 O4 2.502(12) .
O1 O4 1.678(15) .
O2 O4 1.677(17) 2_666
O2 O3 1.802(16) .
O3 O4 1.670(17) .
O4 O2 1.677(17) 2_666
O4 Mo11 2.513(12) 2_666
O7 Mo12 1.816(8) 2_666
O12 Mo9 1.989(9) 2_666
O17 Mo11 1.823(8) 2_666
O19 Mo12 1.828(8) 2_666
O23 P2 1.507(12) .
O23 O24 1.682(17) .
O23 O25 1.686(18) 2_557
O24 P2 1.490(13) .
O24 O25 1.663(19) .
O25 P2 1.513(12) .
O25 O23 1.686(18) 2_557
O25 Mo2 2.434(13) 2_557
O26 P2 1.578(13) .
O26 Mo5 2.389(14) 2_557
O28 Mo5 1.849(12) 2_557
O33 Mo5 1.921(10) 2_557
O36 Mo6 1.865(10) 2_557
O44 Mo2 1.836(12) 2_557
N1 N2 1.314(19) .
N1 C16 1.366(19) .
N1 C5 1.51(2) .
N2 C14 1.302(16) .
N3 C16 1.338(15) .
N3 C14 1.356(17) .
N4 C13 1.284(16) .
N4 N5 1.387(14) .
N4 C9 1.496(16) .
N5 C8 1.305(14) .
N6 C13 1.313(15) .
N6 C8 1.351(15) .
N7 C11 1.293(15) .
N7 C19 1.326(18) .
N8 N9 1.278(17) .
N8 C19 1.36(2) .
N9 C11 1.299(15) .
N9 C17 1.465(16) .
N10 C2 1.318(14) .
N10 N11 1.380(13) .
N10 C12 1.475(14) .
N11 C20 1.302(13) .
N12 C2 1.333(14) .
N12 C20 1.338(14) .
N13 C18 1.307(13) .
N13 C10 1.343(15) .
N14 C10 1.307(17) .
N14 N15 1.338(16) .
N15 C18 1.323(16) .
N15 C1 1.55(2) .
C1 C3 1.370(17) .
C1 H1A 0.9700 .
C1 H1B 0.9700 .
C2 H2A 0.9300 .
C3 C6 1.54(3) 1_554
C3 H3A 0.9700 .
C3 H3B 0.9700 .
C4 C5 1.344(17) .
C4 C4 1.71(4) 2_658
C4 H4A 0.9700 .
C4 H4B 0.9700 .
C5 H5A 0.9700 .
C5 H5B 0.9700 .
C6 C9 1.45(2) .
C6 C3 1.54(3) 1_556
C6 H6A 0.9700 .
C6 H6B 0.9700 .
C7 C12 1.487(16) .
C7 C15 1.526(16) .
C7 H7A 0.9700 .
C7 H7B 0.9700 .
C8 H8A 0.9300 .
C9 H9A 0.9700 .
C9 H9B 0.9700 .
C10 H10A 0.9300 .
C11 C19 2.01(2) .
C11 H11A 0.9300 .
C12 H12A 0.9700 .
C12 H12B 0.9700 .
C13 H13A 0.9300 .
C14 H14A 0.9300 .
C15 C17 1.476(18) .
C15 H15A 0.9700 .
C15 H15B 0.9700 .
C16 H16A 0.9300 .
C17 H17A 0.9700 .
C17 H17B 0.9700 .
C18 H18A 0.9300 .
C19 H19A 0.9300 .
C20 H20A 0.9300 .
P2 O24 1.490(14) 2_557
P2 O23 1.507(12) 2_557
P2 O25 1.513(12) 2_557
P2 O26 1.578(13) 2_557

loop_
_geom_torsion_atom_site_label_1
_geom_torsion_atom_site_label_2
_geom_torsion_atom_site_label_3
_geom_torsion_atom_site_label_4
_geom_torsion
_geom_torsion_site_symmetry_1
_geom_torsion_site_symmetry_4
O4 P1 O1 O4 180.0 2_666 .
O3 P1 O1 O4 -122.4(8) 2_666 .
O3 P1 O1 O4 57.6(8) . .
O2 P1 O1 O4 -56.8(8) 2_666 .
O2 P1 O1 O4 123.2(8) . .
O1 P1 O1 O4 174(10) 2_666 .
O4 P1 O1 Mo10 -6.1(7) . .
O4 P1 O1 Mo10 173.9(7) 2_666 .
O3 P1 O1 Mo10 -128.4(9) 2_666 .
O3 P1 O1 Mo10 51.6(9) . .
O2 P1 O1 Mo10 -62.9(9) 2_666 .
O2 P1 O1 Mo10 117.1(9) . .
O1 P1 O1 Mo10 168(10) 2_666 .
O4 P1 O1 Mo8 -129.5(9) . .
O4 P1 O1 Mo8 50.5(9) 2_666 .
O3 P1 O1 Mo8 108.2(8) 2_666 .
O3 P1 O1 Mo8 -71.8(8) . .
O2 P1 O1 Mo8 173.7(6) 2_666 .
O2 P1 O1 Mo8 -6.3(6) . .
O1 P1 O1 Mo8 44(10) 2_666 .
O4 P1 O1 Mo7 116.8(9) . .
O4 P1 O1 Mo7 -63.2(9) 2_666 .
O3 P1 O1 Mo7 -5.5(6) 2_666 .
O3 P1 O1 Mo7 174.5(6) . .
O2 P1 O1 Mo7 60.0(8) 2_666 .
O2 P1 O1 Mo7 -120.0(8) . .
O1 P1 O1 Mo7 -69(10) 2_666 .
O13 Mo10 O1 P1 167.9(9) . .
O10 Mo10 O1 P1 -130.2(10) . .
O15 Mo10 O1 P1 -36.4(9) . .
O17 Mo10 O1 P1 51.2(8) . .
O16 Mo10 O1 P1 130.7(10) . .
O4 Mo10 O1 P1 5.1(6) . .
O13 Mo10 O1 O4 162.8(11) . .
O10 Mo10 O1 O4 -135.3(7) . .
O15 Mo10 O1 O4 -41.5(6) . .
O17 Mo10 O1 O4 46.1(6) . .
O16 Mo10 O1 O4 125.6(7) . .
O13 Mo10 O1 Mo8 -57.8(13) . .
O10 Mo10 O1 Mo8 4.2(4) . .
O15 Mo10 O1 Mo8 97.9(4) . .
O17 Mo10 O1 Mo8 -174.5(4) . .
O16 Mo10 O1 Mo8 -94.9(5) . .
O4 Mo10 O1 Mo8 139.4(8) . .
O13 Mo10 O1 Mo7 33.9(14) . .
O10 Mo10 O1 Mo7 95.8(5) . .
O15 Mo10 O1 Mo7 -170.4(4) . .
O17 Mo10 O1 Mo7 -82.9(4) . .
O16 Mo10 O1 Mo7 -3.3(4) . .
O4 Mo10 O1 Mo7 -128.9(7) . .
O18 Mo8 O1 P1 171.9(9) . .
O11 Mo8 O1 P1 -31.3(8) . .
O6 Mo8 O1 P1 -124.9(9) . .
O10 Mo8 O1 P1 134.1(9) . .
O5 Mo8 O1 P1 54.3(7) . .
O2 Mo8 O1 P1 5.4(6) . .
O18 Mo8 O1 O4 103.4(15) . .
O11 Mo8 O1 O4 -99.8(11) . .
O6 Mo8 O1 O4 166.6(12) . .
O10 Mo8 O1 O4 65.7(11) . .
O5 Mo8 O1 O4 -14.2(11) . .
O2 Mo8 O1 O4 -63.1(10) . .
O18 Mo8 O1 Mo10 33.7(13) . .
O11 Mo8 O1 Mo10 -169.4(4) . .
O6 Mo8 O1 Mo10 97.0(5) . .
O10 Mo8 O1 Mo10 -4.0(4) . .
O5 Mo8 O1 Mo10 -83.8(4) . .
O2 Mo8 O1 Mo10 -132.7(7) . .
O18 Mo8 O1 Mo7 -59.7(13) . .
O11 Mo8 O1 Mo7 97.1(4) . .
O6 Mo8 O1 Mo7 3.5(4) . .
O10 Mo8 O1 Mo7 -97.4(5) . .
O5 Mo8 O1 Mo7 -177.3(4) . .
O2 Mo8 O1 Mo7 133.9(7) . .
O20 Mo7 O1 P1 170.5(8) . .
O16 Mo7 O1 P1 -134.2(9) . .
O12 Mo7 O1 P1 -38.8(8) . .
O7 Mo7 O1 P1 47.3(7) . .
O6 Mo7 O1 P1 125.1(8) . .
O20 Mo7 O1 O4 -123.6(11) . .
O16 Mo7 O1 O4 -68.3(9) . .
O12 Mo7 O1 O4 27.0(9) . .
O7 Mo7 O1 O4 113.2(9) . .
O6 Mo7 O1 O4 -169.0(10) . .
O20 Mo7 O1 Mo10 -51.6(12) . .
O16 Mo7 O1 Mo10 3.7(4) . .
O12 Mo7 O1 Mo10 99.0(4) . .
O7 Mo7 O1 Mo10 -174.8(4) . .
O6 Mo7 O1 Mo10 -97.0(5) . .
O20 Mo7 O1 Mo8 42.1(12) . .
O16 Mo7 O1 Mo8 97.4(5) . .
O12 Mo7 O1 Mo8 -167.3(4) . .
O7 Mo7 O1 Mo8 -81.1(4) . .
O6 Mo7 O1 Mo8 -3.3(4) . .
O4 P1 O2 O4 180.000(3) . 2_666
O3 P1 O2 O4 57.6(8) 2_666 2_666
O3 P1 O2 O4 -122.4(8) . 2_666
O2 P1 O2 O4 -102(19) 2_666 2_666
O1 P1 O2 O4 123.5(7) . 2_666
O1 P1 O2 O4 -56.5(7) 2_666 2_666
O4 P1 O2 O3 -57.6(8) . .
O4 P1 O2 O3 122.4(8) 2_666 .
O3 P1 O2 O3 180.001(3) 2_666 .
O2 P1 O2 O3 20(19) 2_666 .
O1 P1 O2 O3 -114.1(7) . .
O1 P1 O2 O3 65.9(7) 2_666 .
O4 P1 O2 Mo11 -174.6(7) . .
O4 P1 O2 Mo11 5.4(7) 2_666 .
O3 P1 O2 Mo11 63.1(9) 2_666 .
O3 P1 O2 Mo11 -116.9(9) . .
O2 P1 O2 Mo11 -97(19) 2_666 .
O1 P1 O2 Mo11 128.9(9) . .
O1 P1 O2 Mo11 -51.1(9) 2_666 .
O4 P1 O2 Mo8 62.8(8) . .
O4 P1 O2 Mo8 -117.2(8) 2_666 .
O3 P1 O2 Mo8 -59.5(9) 2_666 .
O3 P1 O2 Mo8 120.5(9) . .
O2 P1 O2 Mo8 141(19) 2_666 .
O1 P1 O2 Mo8 6.3(6) . .
O1 P1 O2 Mo8 -173.7(6) 2_666 .
O4 P1 O2 Mo9 -52.5(9) . .
O4 P1 O2 Mo9 127.5(9) 2_666 .
O3 P1 O2 Mo9 -174.9(7) 2_666 .
O3 P1 O2 Mo9 5.1(7) . .
O2 P1 O2 Mo9 25(19) 2_666 .
O1 P1 O2 Mo9 -109.0(8) . .
O1 P1 O2 Mo9 71.0(8) 2_666 .
O22 Mo11 O2 P1 -170.7(10) . .
O9 Mo11 O2 P1 129.9(9) . .
O17 Mo11 O2 P1 34.6(8) 2_666 .
O11 Mo11 O2 P1 -130.3(9) . .
O19 Mo11 O2 P1 -50.2(8) . .
O4 Mo11 O2 P1 -4.6(6) 2_666 .
O22 Mo11 O2 O4 -166.1(12) . 2_666
O9 Mo11 O2 O4 134.4(7) . 2_666
O17 Mo11 O2 O4 39.2(6) 2_666 2_666
O11 Mo11 O2 O4 -125.7(7) . 2_666
O19 Mo11 O2 O4 -45.6(6) . 2_666
O22 Mo11 O2 O3 119.8(14) . .
O9 Mo11 O2 O3 60.4(9) . .
O17 Mo11 O2 O3 -34.9(10) 2_666 .
O11 Mo11 O2 O3 160.2(11) . .
O19 Mo11 O2 O3 -119.7(10) . .
O4 Mo11 O2 O3 -74.1(10) 2_666 .
O22 Mo11 O2 Mo8 -36.6(14) . .
O9 Mo11 O2 Mo8 -96.0(5) . .
O17 Mo11 O2 Mo8 168.7(4) 2_666 .
O11 Mo11 O2 Mo8 3.8(4) . .
O19 Mo11 O2 Mo8 83.9(4) . .
O4 Mo11 O2 Mo8 129.5(7) 2_666 .
O22 Mo11 O2 Mo9 55.0(14) . .
O9 Mo11 O2 Mo9 -4.4(4) . .
O17 Mo11 O2 Mo9 -99.7(4) 2_666 .
O11 Mo11 O2 Mo9 95.4(5) . .
O19 Mo11 O2 Mo9 175.5(4) . .
O4 Mo11 O2 Mo9 -138.9(7) 2_666 .
O18 Mo8 O2 P1 -173.2(8) . .
O11 Mo8 O2 P1 133.4(9) . .
O6 Mo8 O2 P1 38.8(8) . .
O10 Mo8 O2 P1 -48.6(7) . .
O5 Mo8 O2 P1 -128.2(9) . .
O1 Mo8 O2 P1 -5.5(6) . .
O18 Mo8 O2 O4 120.1(12) . 2_666
O11 Mo8 O2 O4 66.7(9) . 2_666
O6 Mo8 O2 O4 -27.9(9) . 2_666
O10 Mo8 O2 O4 -115.3(9) . 2_666
O5 Mo8 O2 O4 165.1(10) . 2_666
O1 Mo8 O2 O4 -72.2(9) . 2_666
O18 Mo8 O2 O3 -106.8(12) . .
O11 Mo8 O2 O3 -160.3(11) . .
O6 Mo8 O2 O3 105.1(9) . .
O10 Mo8 O2 O3 17.7(10) . .
O5 Mo8 O2 O3 -61.8(10) . .
O1 Mo8 O2 O3 60.8(9) . .
O18 Mo8 O2 Mo11 49.3(12) . .
O11 Mo8 O2 Mo11 -4.2(4) . .
O6 Mo8 O2 Mo11 -98.8(4) . .
O10 Mo8 O2 Mo11 173.8(4) . .
O5 Mo8 O2 Mo11 94.3(5) . .
O1 Mo8 O2 Mo11 -143.1(7) . .
O18 Mo8 O2 Mo9 -42.9(12) . .
O11 Mo8 O2 Mo9 -96.4(5) . .
O6 Mo8 O2 Mo9 169.0(4) . .
O10 Mo8 O2 Mo9 81.6(4) . .
O5 Mo8 O2 Mo9 2.1(4) . .
O1 Mo8 O2 Mo9 124.7(6) . .
O21 Mo9 O2 P1 -169.5(9) . .
O5 Mo9 O2 P1 127.4(9) . .
O8 Mo9 O2 P1 33.0(8) . .
O9 Mo9 O2 P1 -133.1(9) . .
O12 Mo9 O2 P1 -53.8(8) 2_666 .
O21 Mo9 O2 O4 -99.7(14) . 2_666
O5 Mo9 O2 O4 -162.7(12) . 2_666
O8 Mo9 O2 O4 102.9(10) . 2_666
O9 Mo9 O2 O4 -63.2(10) . 2_666
O12 Mo9 O2 O4 16.0(10) 2_666 2_666
O21 Mo9 O2 O3 -165.2(11) . .
O5 Mo9 O2 O3 131.8(7) . .
O8 Mo9 O2 O3 37.4(6) . .
O9 Mo9 O2 O3 -128.7(7) . .
O12 Mo9 O2 O3 -49.5(6) 2_666 .
O21 Mo9 O2 Mo11 -32.2(13) . .
O5 Mo9 O2 Mo11 -95.3(5) . .
O8 Mo9 O2 Mo11 170.3(4) . .
O9 Mo9 O2 Mo11 4.2(4) . .
O12 Mo9 O2 Mo11 83.5(4) 2_666 .
O21 Mo9 O2 Mo8 60.8(12) . .
O5 Mo9 O2 Mo8 -2.3(4) . .
O8 Mo9 O2 Mo8 -96.7(4) . .
O9 Mo9 O2 Mo8 97.3(5) . .
O12 Mo9 O2 Mo8 176.5(4) 2_666 .
O4 P1 O3 O4 180.000(3) 2_666 .
O3 P1 O3 O4 -61(31) 2_666 .
O2 P1 O3 O4 57.3(7) 2_666 .
O2 P1 O3 O4 -122.7(7) . .
O1 P1 O3 O4 -57.0(7) . .
O1 P1 O3 O4 123.0(7) 2_666 .
O4 P1 O3 O2 122.7(7) . .
O4 P1 O3 O2 -57.3(7) 2_666 .
O3 P1 O3 O2 62(31) 2_666 .
O2 P1 O3 O2 180.001(4) 2_666 .
O1 P1 O3 O2 65.7(7) . .
O1 P1 O3 O2 -114.3(7) 2_666 .
O4 P1 O3 Mo12 -4.8(7) . .
O4 P1 O3 Mo12 175.2(7) 2_666 .
O3 P1 O3 Mo12 -66(30) 2_666 .
O2 P1 O3 Mo12 52.5(10) 2_666 .
O2 P1 O3 Mo12 -127.5(10) . .
O1 P1 O3 Mo12 -61.8(9) . .
O1 P1 O3 Mo12 118.2(9) 2_666 .
O4 O2 O3 P1 43.0(6) 2_666 .
Mo11 O2 O3 P1 110.0(9) . .
Mo8 O2 O3 P1 -102.2(9) . .
Mo9 O2 O3 P1 -175.4(6) . .
P1 O2 O3 O4 43.2(6) . .
O4 O2 O3 O4 86.1(8) 2_666 .
Mo11 O2 O3 O4 153.2(9) . .
Mo8 O2 O3 O4 -59.0(11) . .
Mo9 O2 O3 O4 -132.2(7) . .
P1 O2 O3 Mo12 108.9(11) . .
O4 O2 O3 Mo12 151.8(10) 2_666 .
Mo11 O2 O3 Mo12 -141.1(8) . .
Mo8 O2 O3 Mo12 6.7(17) . .
Mo9 O2 O3 Mo12 -66.5(10) . .
O14 Mo12 O3 P1 172.6(10) . .
O7 Mo12 O3 P1 -130.9(10) 2_666 .
O19 Mo12 O3 P1 -35.2(9) 2_666 .
O8 Mo12 O3 P1 130.5(10) . .
O15 Mo12 O3 P1 51.3(9) . .
O4 Mo12 O3 P1 4.1(6) . .
O14 Mo12 O3 O4 168.5(12) . .
O7 Mo12 O3 O4 -135.0(7) 2_666 .
O19 Mo12 O3 O4 -39.3(6) 2_666 .
O8 Mo12 O3 O4 126.4(7) . .
O15 Mo12 O3 O4 47.2(6) . .
O14 Mo12 O3 O2 96.5(17) . .
O7 Mo12 O3 O2 153.0(12) 2_666 .
O19 Mo12 O3 O2 -111.3(11) 2_666 .
O8 Mo12 O3 O2 54.4(11) . .
O15 Mo12 O3 O2 -24.8(11) . .
O4 Mo12 O3 O2 -72.0(11) . .
O4 P1 O4 O3 143(41) 2_666 .
O3 P1 O4 O3 179.999(3) 2_666 .
O2 P1 O4 O3 -120.0(8) 2_666 .
O2 P1 O4 O3 60.0(8) . .
O1 P1 O4 O3 119.7(8) . .
O1 P1 O4 O3 -60.3(8) 2_666 .
O4 P1 O4 O2 -97(41) 2_666 2_666
O3 P1 O4 O2 -60.0(8) 2_666 2_666
O3 P1 O4 O2 120.0(8) . 2_666
O2 P1 O4 O2 179.997(4) . 2_666
O1 P1 O4 O2 -120.4(8) . 2_666
O1 P1 O4 O2 59.6(8) 2_666 2_666
O4 P1 O4 O1 23(41) 2_666 .
O3 P1 O4 O1 60.3(8) 2_666 .
O3 P1 O4 O1 -119.7(8) . .
O2 P1 O4 O1 120.4(8) 2_666 .
O2 P1 O4 O1 -59.6(8) . .
O1 P1 O4 O1 180.0 2_666 .
O4 P1 O4 Mo12 147(40) 2_666 .
O3 P1 O4 Mo12 -175.6(7) 2_666 .
O3 P1 O4 Mo12 4.4(7) . .
O2 P1 O4 Mo12 -115.6(9) 2_666 .
O2 P1 O4 Mo12 64.4(9) . .
O1 P1 O4 Mo12 124.1(9) . .
O1 P1 O4 Mo12 -55.9(9) 2_666 .
O4 P1 O4 Mo11 -92(40) 2_666 2_666
O3 P1 O4 Mo11 -54.9(9) 2_666 2_666
O3 P1 O4 Mo11 125.1(9) . 2_666
O2 P1 O4 Mo11 5.1(7) 2_666 2_666
O2 P1 O4 Mo11 -174.9(7) . 2_666
O1 P1 O4 Mo11 -115.3(9) . 2_666
O1 P1 O4 Mo11 64.7(9) 2_666 2_666
O4 P1 O4 Mo10 29(40) 2_666 .
O3 P1 O4 Mo10 66.0(9) 2_666 .
O3 P1 O4 Mo10 -114.0(9) . .
O2 P1 O4 Mo10 126.0(9) 2_666 .
O2 P1 O4 Mo10 -54.0(9) . .
O1 P1 O4 Mo10 5.7(7) . .
O1 P1 O4 Mo10 -174.3(7) 2_666 .
O2 O3 O4 P1 -43.2(6) . .
Mo12 O3 O4 P1 176.0(6) . .
P1 O3 O4 O2 -47.5(6) . 2_666
O2 O3 O4 O2 -90.6(8) . 2_666
Mo12 O3 O4 O2 128.6(6) . 2_666
P1 O3 O4 O1 48.3(6) . .
O2 O3 O4 O1 5.2(8) . .
Mo12 O3 O4 O1 -135.7(7) . .
P1 O3 O4 Mo12 -176.0(6) . .
O2 O3 O4 Mo12 140.8(7) . .
P1 O3 O4 Mo11 -108.4(10) . 2_666
O2 O3 O4 Mo11 -151.6(9) . 2_666
Mo12 O3 O4 Mo11 67.6(9) . 2_666
P1 O3 O4 Mo10 111.9(8) . .
O2 O3 O4 Mo10 68.7(9) . .
Mo12 O3 O4 Mo10 -72.1(7) . .
Mo10 O1 O4 P1 174.9(6) . .
Mo8 O1 O4 P1 98.0(10) . .
Mo7 O1 O4 P1 -103.8(8) . .
P1 O1 O4 O3 -47.0(6) . .
Mo10 O1 O4 O3 128.0(7) . .
Mo8 O1 O4 O3 51.0(12) . .
Mo7 O1 O4 O3 -150.7(8) . .
P1 O1 O4 O2 47.3(6) . 2_666
Mo10 O1 O4 O2 -137.7(7) . 2_666
Mo8 O1 O4 O2 145.3(9) . 2_666
Mo7 O1 O4 O2 -56.4(10) . 2_666
P1 O1 O4 Mo12 -108.9(9) . .
Mo10 O1 O4 Mo12 66.1(8) . .
Mo8 O1 O4 Mo12 -10.9(16) . .
Mo7 O1 O4 Mo12 147.4(7) . .
P1 O1 O4 Mo11 112.7(8) . 2_666
Mo10 O1 O4 Mo11 -72.4(7) . 2_666
Mo8 O1 O4 Mo11 -149.3(7) . 2_666
Mo7 O1 O4 Mo11 8.9(13) . 2_666
P1 O1 O4 Mo10 -174.9(6) . .
Mo8 O1 O4 Mo10 -77.0(9) . .
Mo7 O1 O4 Mo10 81.3(7) . .
O14 Mo12 O4 P1 -174.1(8) . .
O7 Mo12 O4 P1 36.5(8) 2_666 .
O19 Mo12 O4 P1 131.8(9) 2_666 .
O8 Mo12 O4 P1 -51.2(8) . .
O15 Mo12 O4 P1 -129.6(9) . .
O3 Mo12 O4 P1 -4.0(6) . .
O14 Mo12 O4 O3 -170.1(10) . .
O7 Mo12 O4 O3 40.6(6) 2_666 .
O19 Mo12 O4 O3 135.8(7) 2_666 .
O8 Mo12 O4 O3 -47.2(6) . .
O15 Mo12 O4 O3 -125.6(7) . .
O14 Mo12 O4 O2 113.1(12) . 2_666
O7 Mo12 O4 O2 -36.3(9) 2_666 2_666
O19 Mo12 O4 O2 58.9(9) 2_666 2_666
O8 Mo12 O4 O2 -124.0(9) . 2_666
O15 Mo12 O4 O2 157.5(10) . 2_666
O3 Mo12 O4 O2 -76.8(10) . 2_666
O14 Mo12 O4 O1 -97.0(14) . .
O7 Mo12 O4 O1 113.7(10) 2_666 .
O19 Mo12 O4 O1 -151.1(11) 2_666 .
O8 Mo12 O4 O1 25.9(10) . .
O15 Mo12 O4 O1 -52.5(9) . .
O3 Mo12 O4 O1 73.1(10) . .
O14 Mo12 O4 Mo11 50.8(12) . 2_666
O7 Mo12 O4 Mo11 -98.6(4) 2_666 2_666
O19 Mo12 O4 Mo11 -3.4(4) 2_666 2_666
O8 Mo12 O4 Mo11 173.7(3) . 2_666
O15 Mo12 O4 Mo11 95.2(4) . 2_666
O3 Mo12 O4 Mo11 -139.2(7) . 2_666
O14 Mo12 O4 Mo10 -40.2(12) . .
O7 Mo12 O4 Mo10 170.5(3) 2_666 .
O19 Mo12 O4 Mo10 -94.3(4) 2_666 .
O8 Mo12 O4 Mo10 82.7(4) . .
O15 Mo12 O4 Mo10 4.3(3) . .
O3 Mo12 O4 Mo10 129.9(7) . .
O13 Mo10 O4 P1 -167.3(10) . .
O10 Mo10 O4 P1 34.2(9) . .
O15 Mo10 O4 P1 128.4(9) . .
O17 Mo10 O4 P1 -131.3(9) . .
O16 Mo10 O4 P1 -51.9(8) . .
O1 Mo10 O4 P1 -5.3(6) . .
O13 Mo10 O4 O3 120.8(13) . .
O10 Mo10 O4 O3 -37.7(9) . .
O15 Mo10 O4 O3 56.4(8) . .
O17 Mo10 O4 O3 156.8(10) . .
O16 Mo10 O4 O3 -123.8(9) . .
O1 Mo10 O4 O3 -77.2(9) . .
O13 Mo10 O4 O2 -89.3(15) . 2_666
O10 Mo10 O4 O2 112.2(10) . 2_666
O15 Mo10 O4 O2 -153.6(11) . 2_666
O17 Mo10 O4 O2 -53.3(9) . 2_666
O16 Mo10 O4 O2 26.1(10) . 2_666
O1 Mo10 O4 O2 72.7(10) . 2_666
O13 Mo10 O4 O1 -162.0(12) . .
O10 Mo10 O4 O1 39.5(7) . .
O15 Mo10 O4 O1 133.7(7) . .
O17 Mo10 O4 O1 -126.0(7) . .
O16 Mo10 O4 O1 -46.6(6) . .
O13 Mo10 O4 Mo12 59.8(13) . .
O10 Mo10 O4 Mo12 -98.8(4) . .
O15 Mo10 O4 Mo12 -4.6(3) . .
O17 Mo10 O4 Mo12 95.7(4) . .
O16 Mo10 O4 Mo12 175.2(4) . .
O1 Mo10 O4 Mo12 -138.3(7) . .
O13 Mo10 O4 Mo11 -32.0(14) . 2_666
O10 Mo10 O4 Mo11 169.5(4) . 2_666
O15 Mo10 O4 Mo11 -96.3(4) . 2_666
O17 Mo10 O4 Mo11 4.0(3) . 2_666
O16 Mo10 O4 Mo11 83.4(4) . 2_666
O1 Mo10 O4 Mo11 130.0(7) . 2_666
O21 Mo9 O5 Mo8 -156.0(9) . .
O8 Mo9 O5 Mo8 99.2(10) . .
O9 Mo9 O5 Mo8 -55.9(10) . .
O12 Mo9 O5 Mo8 1.3(19) 2_666 .
O2 Mo9 O5 Mo8 4.3(8) . .
O18 Mo8 O5 Mo9 159.1(10) . .
O11 Mo8 O5 Mo9 58.8(10) . .
O6 Mo8 O5 Mo9 -38.0(17) . .
O10 Mo8 O5 Mo9 -100.5(11) . .
O1 Mo8 O5 Mo9 -39.9(10) . .
O2 Mo8 O5 Mo9 -4.4(9) . .
O18 Mo8 O6 Mo7 153.7(9) . .
O11 Mo8 O6 Mo7 -103.3(10) . .
O10 Mo8 O6 Mo7 52.5(10) . .
O5 Mo8 O6 Mo7 -8.9(19) . .
O1 Mo8 O6 Mo7 -6.9(8) . .
O2 Mo8 O6 Mo7 -38.8(10) . .
O20 Mo7 O6 Mo8 -157.2(10) . .
O16 Mo7 O6 Mo8 -54.3(10) . .
O12 Mo7 O6 Mo8 46.2(16) . .
O7 Mo7 O6 Mo8 104.0(11) . .
O1 Mo7 O6 Mo8 7.0(9) . .
O20 Mo7 O7 Mo12 158.6(9) . 2_666
O16 Mo7 O7 Mo12 -43.2(14) . 2_666
O12 Mo7 O7 Mo12 56.1(9) . 2_666
O6 Mo7 O7 Mo12 -102.3(10) . 2_666
O1 Mo7 O7 Mo12 -40.0(9) . 2_666
O21 Mo9 O8 Mo12 153.5(8) . .
O5 Mo9 O8 Mo12 -100.7(8) . .
O9 Mo9 O8 Mo12 -4.9(16) . .
O12 Mo9 O8 Mo12 54.6(9) 2_666 .
O2 Mo9 O8 Mo12 -34.8(9) . .
O14 Mo12 O8 Mo9 -159.1(9) . .
O7 Mo12 O8 Mo9 -56.6(9) 2_666 .
O19 Mo12 O8 Mo9 46.0(14) 2_666 .
O15 Mo12 O8 Mo9 103.1(9) . .
O3 Mo12 O8 Mo9 8.3(8) . .
O4 Mo12 O8 Mo9 39.3(9) . .
O22 Mo11 O9 Mo9 -154.3(9) . .
O17 Mo11 O9 Mo9 101.1(9) 2_666 .
O11 Mo11 O9 Mo9 -52.8(10) . .
O19 Mo11 O9 Mo9 8.9(17) . .
O2 Mo11 O9 Mo9 9.1(8) . .
O4 Mo11 O9 Mo9 36.3(10) 2_666 .
O21 Mo9 O9 Mo11 158.1(10) . .
O5 Mo9 O9 Mo11 54.9(10) . .
O8 Mo9 O9 Mo11 -43.4(15) . .
O12 Mo9 O9 Mo11 -104.1(10) 2_666 .
O2 Mo9 O9 Mo11 -9.1(8) . .
O13 Mo10 O10 Mo8 152.4(9) . .
O15 Mo10 O10 Mo8 -101.3(9) . .
O17 Mo10 O10 Mo8 -5.3(16) . .
O16 Mo10 O10 Mo8 53.9(10) . .
O1 Mo10 O10 Mo8 -8.3(8) . .
O4 Mo10 O10 Mo8 -35.2(10) . .
O18 Mo8 O10 Mo10 -158.7(9) . .
O11 Mo8 O10 Mo10 45.1(16) . .
O6 Mo8 O10 Mo10 -55.3(10) . .
O5 Mo8 O10 Mo10 103.6(10) . .
O1 Mo8 O10 Mo10 8.2(8) . .
O2 Mo8 O10 Mo10 40.8(10) . .
O18 Mo8 O11 Mo11 -153.3(9) . .
O6 Mo8 O11 Mo11 101.3(9) . .
O10 Mo8 O11 Mo11 2.9(17) . .
O5 Mo8 O11 Mo11 -54.8(9) . .
O1 Mo8 O11 Mo11 35.0(9) . .
O2 Mo8 O11 Mo11 7.7(8) . .
O22 Mo11 O11 Mo8 159.7(9) . .
O9 Mo11 O11 Mo8 55.2(10) . .
O17 Mo11 O11 Mo8 -44.0(14) 2_666 .
O19 Mo11 O11 Mo8 -101.7(9) . .
O2 Mo11 O11 Mo8 -8.0(8) . .
O4 Mo11 O11 Mo8 -39.2(9) 2_666 .
O20 Mo7 O12 Mo9 -154.4(9) . 2_666
O16 Mo7 O12 Mo9 100.0(10) . 2_666
O7 Mo7 O12 Mo9 -54.7(10) . 2_666
O6 Mo7 O12 Mo9 1.9(18) . 2_666
O1 Mo7 O12 Mo9 36.5(10) . 2_666
O13 Mo10 O15 Mo12 -152.3(8) . .
O10 Mo10 O15 Mo12 101.2(8) . .
O17 Mo10 O15 Mo12 -52.3(8) . .
O16 Mo10 O15 Mo12 8.3(15) . .
O1 Mo10 O15 Mo12 36.6(8) . .
O4 Mo10 O15 Mo12 8.9(7) . .
O14 Mo12 O15 Mo10 155.7(8) . .
O7 Mo12 O15 Mo10 -45.5(14) 2_666 .
O19 Mo12 O15 Mo10 54.6(8) 2_666 .
O8 Mo12 O15 Mo10 -105.6(9) . .
O3 Mo12 O15 Mo10 -40.4(8) . .
O4 Mo12 O15 Mo10 -9.0(7) . .
O20 Mo7 O16 Mo10 154.7(9) . .
O12 Mo7 O16 Mo10 -100.0(10) . .
O7 Mo7 O16 Mo10 -3.3(17) . .
O6 Mo7 O16 Mo10 54.5(10) . .
O1 Mo7 O16 Mo10 -6.8(8) . .
O13 Mo10 O16 Mo7 -160.0(9) . .
O10 Mo10 O16 Mo7 -56.0(10) . .
O15 Mo10 O16 Mo7 39.1(15) . .
O17 Mo10 O16 Mo7 101.1(10) . .
O1 Mo10 O16 Mo7 7.1(8) . .
O4 Mo10 O16 Mo7 38.5(9) . .
O13 Mo10 O17 Mo11 159.2(8) . 2_666
O10 Mo10 O17 Mo11 -42.8(13) . 2_666
O15 Mo10 O17 Mo11 55.1(8) . 2_666
O16 Mo10 O17 Mo11 -103.2(9) . 2_666
O1 Mo10 O17 Mo11 -40.1(8) . 2_666
O4 Mo10 O17 Mo11 -8.9(7) . 2_666
O22 Mo11 O19 Mo12 -158.6(8) . 2_666
O9 Mo11 O19 Mo12 37.9(14) . 2_666
O17 Mo11 O19 Mo12 -57.1(8) 2_666 2_666
O11 Mo11 O19 Mo12 100.9(9) . 2_666
O2 Mo11 O19 Mo12 37.7(8) . 2_666
O4 Mo11 O19 Mo12 6.8(7) 2_666 2_666
O32 Mo2 O23 P2 172.1(12) . .
O44 Mo2 O23 P2 -44.9(9) 2_557 .
O30 Mo2 O23 P2 -134.6(10) . .
O36 Mo2 O23 P2 43.4(9) . .
O29 Mo2 O23 P2 126.3(10) . .
O25 Mo2 O23 P2 2.8(6) 2_557 .
O32 Mo2 O23 O24 -113.3(17) . .
O44 Mo2 O23 O24 29.7(12) 2_557 .
O30 Mo2 O23 O24 -60.0(11) . .
O36 Mo2 O23 O24 118.0(11) . .
O29 Mo2 O23 O24 -159.1(13) . .
O25 Mo2 O23 O24 77.4(12) 2_557 .
O32 Mo2 O23 O25 169.3(14) . 2_557
O44 Mo2 O23 O25 -47.7(7) 2_557 2_557
O30 Mo2 O23 O25 -137.4(8) . 2_557
O36 Mo2 O23 O25 40.7(7) . 2_557
O29 Mo2 O23 O25 123.6(8) . 2_557
O32 Mo2 O23 Mo4 -47.9(17) . .
O44 Mo2 O23 Mo4 95.0(5) 2_557 .
O30 Mo2 O23 Mo4 5.4(5) . .
O36 Mo2 O23 Mo4 -176.6(4) . .
O29 Mo2 O23 Mo4 -93.7(5) . .
O25 Mo2 O23 Mo4 142.7(8) 2_557 .
O31 Mo4 O23 P2 166.7(15) . .
O37 Mo4 O23 P2 -125.3(11) . .
O42 Mo4 O23 P2 -34.1(10) . .
O30 Mo4 O23 P2 134.8(11) . .
O38 Mo4 O23 P2 52.6(9) . .
O24 Mo4 O23 P2 2.6(7) . .
O31 Mo4 O23 O24 164.1(17) . .
O37 Mo4 O23 O24 -127.9(8) . .
O42 Mo4 O23 O24 -36.8(7) . .
O30 Mo4 O23 O24 132.2(8) . .
O38 Mo4 O23 O24 50.0(7) . .
O31 Mo4 O23 O25 89(2) . 2_557
O37 Mo4 O23 O25 156.7(14) . 2_557
O42 Mo4 O23 O25 -112.2(12) . 2_557
O30 Mo4 O23 O25 56.8(12) . 2_557
O38 Mo4 O23 O25 -25.5(12) . 2_557
O24 Mo4 O23 O25 -75.4(13) . 2_557
O31 Mo4 O23 Mo2 26.8(19) . .
O37 Mo4 O23 Mo2 94.8(6) . .
O42 Mo4 O23 Mo2 -174.1(4) . .
O30 Mo4 O23 Mo2 -5.1(4) . .
O38 Mo4 O23 Mo2 -87.4(4) . .
O24 Mo4 O23 Mo2 -137.3(8) . .
O25 O23 O24 P2 -41.4(7) 2_557 .
Mo2 O23 O24 P2 -108.3(11) . .
Mo4 O23 O24 P2 177.4(7) . .
P2 O23 O24 O25 -42.2(7) . .
O25 O23 O24 O25 -83.6(10) 2_557 .
Mo2 O23 O24 O25 -150.5(10) . .
Mo4 O23 O24 O25 135.2(8) . .
P2 O23 O24 Mo4 -177.4(7) . .
O25 O23 O24 Mo4 141.2(8) 2_557 .
Mo2 O23 O24 Mo4 74.3(10) . .
P2 O23 O24 Mo6 -108.8(13) . .
O25 O23 O24 Mo6 -150.2(11) 2_557 .
Mo2 O23 O24 Mo6 142.8(9) . .
Mo4 O23 O24 Mo6 68.6(11) . .
P2 O23 O24 Mo5 106.5(9) . .
O25 O23 O24 Mo5 65.1(11) 2_557 .
Mo2 O23 O24 Mo5 -1.8(16) . .
Mo4 O23 O24 Mo5 -76.1(8) . .
O31 Mo4 O24 P2 -166.7(15) . .
O37 Mo4 O24 P2 44.3(10) . .
O42 Mo4 O24 P2 136.1(10) . .
O30 Mo4 O24 P2 -43.8(9) . .
O38 Mo4 O24 P2 -124.9(10) . .
O23 Mo4 O24 P2 -2.7(7) . .
O31 Mo4 O24 O25 116.7(18) . .
O37 Mo4 O24 O25 -32.3(12) . .
O42 Mo4 O24 O25 59.5(11) . .
O30 Mo4 O24 O25 -120.4(11) . .
O38 Mo4 O24 O25 158.6(13) . .
O23 Mo4 O24 O25 -79.2(12) . .
O31 Mo4 O24 O23 -164.1(17) . .
O37 Mo4 O24 O23 46.9(7) . .
O42 Mo4 O24 O23 138.7(8) . .
O30 Mo4 O24 O23 -41.2(7) . .
O38 Mo4 O24 O23 -122.2(8) . .
O31 Mo4 O24 Mo6 53.5(18) . .
O37 Mo4 O24 Mo6 -95.5(5) . .
O42 Mo4 O24 Mo6 -3.7(4) . .
O30 Mo4 O24 Mo6 176.4(4) . .
O38 Mo4 O24 Mo6 95.4(5) . .
O23 Mo4 O24 Mo6 -142.4(8) . .
O31 Mo4 O24 Mo5 -37.3(19) . .
O37 Mo4 O24 Mo5 173.7(5) . .
O42 Mo4 O24 Mo5 -94.5(5) . .
O30 Mo4 O24 Mo5 85.6(4) . .
O38 Mo4 O24 Mo5 4.6(4) . .
O23 Mo4 O24 Mo5 126.8(8) . .
O40 Mo6 O24 P2 178.2(11) . .
O36 Mo6 O24 P2 35.5(9) 2_557 .
O35 Mo6 O24 P2 125.6(9) . .
O42 Mo6 O24 P2 -135.6(10) . .
O41 Mo6 O24 P2 -51.1(9) . .
O25 Mo6 O24 P2 -2.0(6) . .
O40 Mo6 O24 O25 -179.8(12) . .
O36 Mo6 O24 O25 37.5(6) 2_557 .
O35 Mo6 O24 O25 127.6(7) . .
O42 Mo6 O24 O25 -133.6(7) . .
O41 Mo6 O24 O25 -49.1(7) . .
O40 Mo6 O24 O23 -103.2(17) . .
O36 Mo6 O24 O23 114.1(13) 2_557 .
O35 Mo6 O24 O23 -155.9(14) . .
O42 Mo6 O24 O23 -57.1(12) . .
O41 Mo6 O24 O23 27.4(13) . .
O25 Mo6 O24 O23 76.5(13) . .
O40 Mo6 O24 Mo4 -42.5(15) . .
O36 Mo6 O24 Mo4 174.8(4) 2_557 .
O35 Mo6 O24 Mo4 -95.2(5) . .
O42 Mo6 O24 Mo4 3.6(4) . .
O41 Mo6 O24 Mo4 88.1(5) . .
O25 Mo6 O24 Mo4 137.3(7) . .
O40 Mo6 O24 Mo5 48.3(14) . .
O36 Mo6 O24 Mo5 -94.4(4) 2_557 .
O35 Mo6 O24 Mo5 -4.4(4) . .
O42 Mo6 O24 Mo5 94.4(5) . .
O41 Mo6 O24 Mo5 178.9(5) . .
O25 Mo6 O24 Mo5 -132.0(7) . .
O39 Mo5 O24 P2 -170.8(8) . .
O38 Mo5 O24 P2 128.3(10) . .
O28 Mo5 O24 P2 39.2(9) 2_557 .
O35 Mo5 O24 P2 -130.0(9) . .
O33 Mo5 O24 P2 -48.1(8) 2_557 .
O26 Mo5 O24 P2 -2.7(6) 2_557 .
O39 Mo5 O24 O25 -100.4(13) . .
O38 Mo5 O24 O25 -161.2(12) . .
O28 Mo5 O24 O25 109.7(11) 2_557 .
O35 Mo5 O24 O25 -59.5(10) . .
O33 Mo5 O24 O25 22.4(11) 2_557 .
O26 Mo5 O24 O25 67.7(11) 2_557 .
O39 Mo5 O24 O23 121.3(12) . .
O38 Mo5 O24 O23 60.4(10) . .
O28 Mo5 O24 O23 -28.7(10) 2_557 .
O35 Mo5 O24 O23 162.1(11) . .
O33 Mo5 O24 O23 -116.0(9) 2_557 .
O26 Mo5 O24 O23 -70.6(10) 2_557 .
O39 Mo5 O24 Mo4 55.9(12) . .
O38 Mo5 O24 Mo4 -5.0(5) . .
O28 Mo5 O24 Mo4 -94.1(5) 2_557 .
O35 Mo5 O24 Mo4 96.8(5) . .
O33 Mo5 O24 Mo4 178.7(4) 2_557 .
O26 Mo5 O24 Mo4 -136.0(8) 2_557 .
O39 Mo5 O24 Mo6 -36.5(12) . .
O38 Mo5 O24 Mo6 -97.3(5) . .
O28 Mo5 O24 Mo6 173.5(5) 2_557 .
O35 Mo5 O24 Mo6 4.4(4) . .
O33 Mo5 O24 Mo6 86.3(4) 2_557 .
O26 Mo5 O24 Mo6 131.6(7) 2_557 .
O23 O24 O25 P2 41.8(6) . .
Mo4 O24 O25 P2 109.7(11) . .
Mo6 O24 O25 P2 -178.1(6) . .
Mo5 O24 O25 P2 -104.7(10) . .
P2 O24 O25 O23 41.5(6) . 2_557
O23 O24 O25 O23 83.3(9) . 2_557
Mo4 O24 O25 O23 151.3(10) . 2_557
Mo6 O24 O25 O23 -136.5(7) . 2_557
Mo5 O24 O25 O23 -63.1(11) . 2_557
P2 O24 O25 Mo2 106.6(12) . 2_557
O23 O24 O25 Mo2 148.4(10) . 2_557
Mo4 O24 O25 Mo2 -143.6(8) . 2_557
Mo6 O24 O25 Mo2 -71.4(11) . 2_557
Mo5 O24 O25 Mo2 2.0(18) . 2_557
P2 O24 O25 Mo6 178.1(6) . .
O23 O24 O25 Mo6 -140.1(8) . .
Mo4 O24 O25 Mo6 -72.2(10) . .
Mo5 O24 O25 Mo6 73.4(8) . .
O40 Mo6 O25 P2 -178.3(12) . .
O36 Mo6 O25 P2 -135.1(10) 2_557 .
O35 Mo6 O25 P2 -44.0(8) . .
O42 Mo6 O25 P2 42.3(8) . .
O41 Mo6 O25 P2 126.1(10) . .
O24 Mo6 O25 P2 2.0(6) . .
O40 Mo6 O25 O24 179.7(13) . .
O36 Mo6 O25 O24 -137.1(7) 2_557 .
O35 Mo6 O25 O24 -46.0(6) . .
O42 Mo6 O25 O24 40.3(6) . .
O41 Mo6 O25 O24 124.1(7) . .
O40 Mo6 O25 O23 -102.0(18) . 2_557
O36 Mo6 O25 O23 -58.8(12) 2_557 2_557
O35 Mo6 O25 O23 32.3(12) . 2_557
O42 Mo6 O25 O23 118.6(12) . 2_557
O41 Mo6 O25 O23 -157.6(14) . 2_557
O24 Mo6 O25 O23 78.3(13) . 2_557
O40 Mo6 O25 Mo2 -38.2(16) . 2_557
O36 Mo6 O25 Mo2 4.9(4) 2_557 2_557
O35 Mo6 O25 Mo2 96.1(4) . 2_557
O42 Mo6 O25 Mo2 -177.6(4) . 2_557
O41 Mo6 O25 Mo2 -93.8(6) . 2_557
O24 Mo6 O25 Mo2 142.1(8) . 2_557
O34 Mo3 O26 P2 -174.2(11) . .
O29 Mo3 O26 P2 39.6(9) . .
O33 Mo3 O26 P2 130.5(10) . .
O37 Mo3 O26 P2 -47.3(9) . .
O27 Mo3 O26 P2 -128.6(10) . .
O34 Mo3 O26 Mo5 52.2(15) . 2_557
O29 Mo3 O26 Mo5 -94.0(5) . 2_557
O33 Mo3 O26 Mo5 -3.1(5) . 2_557
O37 Mo3 O26 Mo5 179.1(5) . 2_557
O27 Mo3 O26 Mo5 97.8(6) . 2_557
O34 Mo3 O26 Mo1 -42.5(15) . .
O29 Mo3 O26 Mo1 171.3(4) . .
O33 Mo3 O26 Mo1 -97.8(6) . .
O37 Mo3 O26 Mo1 84.4(5) . .
O27 Mo3 O26 Mo1 3.2(4) . .
O43 Mo1 O26 P2 -177.2(16) . .
O27 Mo1 O26 P2 128.8(10) . .
O41 Mo1 O26 P2 38.0(9) . .
O28 Mo1 O26 P2 -131.2(10) . .
O44 Mo1 O26 P2 -49.7(9) . .
O43 Mo1 O26 Mo5 -43.3(19) . 2_557
O27 Mo1 O26 Mo5 -97.3(6) . 2_557
O41 Mo1 O26 Mo5 171.9(5) . 2_557
O28 Mo1 O26 Mo5 2.8(5) . 2_557
O44 Mo1 O26 Mo5 84.2(4) . 2_557
O43 Mo1 O26 Mo3 50.6(19) . .
O27 Mo1 O26 Mo3 -3.4(5) . .
O41 Mo1 O26 Mo3 -94.1(5) . .
O28 Mo1 O26 Mo3 96.7(6) . .
O44 Mo1 O26 Mo3 178.1(4) . .
O43 Mo1 O27 Mo3 -154.9(11) . .
O41 Mo1 O27 Mo3 102.6(11) . .
O28 Mo1 O27 Mo3 -54.7(11) . .
O44 Mo1 O27 Mo3 10(2) . .
O26 Mo1 O27 Mo3 6.3(9) . .
O34 Mo3 O27 Mo1 157.8(11) . .
O29 Mo3 O27 Mo1 -36.2(18) . .
O33 Mo3 O27 Mo1 55.4(12) . .
O37 Mo3 O27 Mo1 -103.2(11) . .
O26 Mo3 O27 Mo1 -6.4(9) . .
O43 Mo1 O28 Mo5 158.1(13) . 2_557
O27 Mo1 O28 Mo5 58.0(12) . 2_557
O41 Mo1 O28 Mo5 -34(2) . 2_557
O44 Mo1 O28 Mo5 -101.3(12) . 2_557
O26 Mo1 O28 Mo5 -5.3(10) . 2_557
O34 Mo3 O29 Mo2 155.4(11) . .
O33 Mo3 O29 Mo2 -100.9(11) . .
O37 Mo3 O29 Mo2 55.9(11) . .
O27 Mo3 O29 Mo2 -10(2) . .
O26 Mo3 O29 Mo2 -37.0(11) . .
O32 Mo2 O29 Mo3 -159.9(11) . .
O44 Mo2 O29 Mo3 30(2) 2_557 .
O30 Mo2 O29 Mo3 -56.3(11) . .
O36 Mo2 O29 Mo3 102.4(11) . .
O25 Mo2 O29 Mo3 39.3(11) 2_557 .
O23 Mo2 O29 Mo3 6.5(10) . .
O32 Mo2 O30 Mo4 154.3(11) . .
O44 Mo2 O30 Mo4 -104.5(11) 2_557 .
O36 Mo2 O30 Mo4 -15(2) . .
O29 Mo2 O30 Mo4 52.9(11) . .
O25 Mo2 O30 Mo4 -36.5(11) 2_557 .
O23 Mo2 O30 Mo4 -10.3(9) . .
O31 Mo4 O30 Mo2 -158.7(11) . .
O37 Mo4 O30 Mo2 -55.1(11) . .
O42 Mo4 O30 Mo2 38.6(18) . .
O38 Mo4 O30 Mo2 103.2(11) . .
O23 Mo4 O30 Mo2 10.4(9) . .
O24 Mo4 O30 Mo2 38.9(11) . .
O34 Mo3 O33 Mo5 -155.8(11) . 2_557
O29 Mo3 O33 Mo5 99.9(11) . 2_557
O37 Mo3 O33 Mo5 11(2) . 2_557
O27 Mo3 O33 Mo5 -55.8(12) . 2_557
O26 Mo3 O33 Mo5 5.8(9) . 2_557
O40 Mo6 O35 Mo5 -154.6(10) . .
O36 Mo6 O35 Mo5 102.4(10) 2_557 .
O42 Mo6 O35 Mo5 -53.4(10) . .
O41 Mo6 O35 Mo5 16.8(18) . .
O25 Mo6 O35 Mo5 39.0(10) . .
O24 Mo6 O35 Mo5 8.8(8) . .
O39 Mo5 O35 Mo6 156.1(9) . .
O38 Mo5 O35 Mo6 54.2(10) . .
O28 Mo5 O35 Mo6 -40.0(19) 2_557 .
O33 Mo5 O35 Mo6 -105.6(10) 2_557 .
O26 Mo5 O35 Mo6 -42.2(10) 2_557 .
O24 Mo5 O35 Mo6 -8.8(8) . .
O32 Mo2 O36 Mo6 156.5(11) . 2_557
O44 Mo2 O36 Mo6 56.3(10) 2_557 2_557
O30 Mo2 O36 Mo6 -33.6(19) . 2_557
O29 Mo2 O36 Mo6 -102.1(10) . 2_557
O25 Mo2 O36 Mo6 -9.8(9) 2_557 2_557
O23 Mo2 O36 Mo6 -38.2(10) . 2_557
O31 Mo4 O37 Mo3 153.1(11) . .
O42 Mo4 O37 Mo3 -102.3(11) . .
O30 Mo4 O37 Mo3 54.0(11) . .
O38 Mo4 O37 Mo3 -12(2) . .
O23 Mo4 O37 Mo3 -7.1(9) . .
O24 Mo4 O37 Mo3 -37.7(11) . .
O34 Mo3 O37 Mo4 -157.6(11) . .
O29 Mo3 O37 Mo4 -54.8(11) . .
O33 Mo3 O37 Mo4 35(2) . .
O27 Mo3 O37 Mo4 103.0(12) . .
O26 Mo3 O37 Mo4 40.1(11) . .
O39 Mo5 O38 Mo4 -150.1(9) . .
O28 Mo5 O38 Mo4 106.3(10) 2_557 .
O35 Mo5 O38 Mo4 -52.7(10) . .
O33 Mo5 O38 Mo4 19(2) 2_557 .
O26 Mo5 O38 Mo4 40.9(11) 2_557 .
O24 Mo5 O38 Mo4 9.3(9) . .
O31 Mo4 O38 Mo5 156.6(10) . .
O37 Mo4 O38 Mo5 -37.6(19) . .
O42 Mo4 O38 Mo5 53.6(10) . .
O30 Mo4 O38 Mo5 -105.1(11) . .
O23 Mo4 O38 Mo5 -42.6(10) . .
O24 Mo4 O38 Mo5 -9.5(9) . .
O38 Mo5 O39 Ni1 18.5(19) . .
O28 Mo5 O39 Ni1 113.6(18) 2_557 .
O35 Mo5 O39 Ni1 -72.3(18) . .
O33 Mo5 O39 Ni1 -157.7(18) 2_557 .
O26 Mo5 O39 Ni1 167.3(14) 2_557 .
O24 Mo5 O39 Ni1 -36(2) . .
N6 Ni1 O39 Mo5 100.7(18) . .
N3 Ni1 O39 Mo5 -169.2(18) . .
O1W Ni1 O39 Mo5 -81.0(18) . .
N7 Ni1 O39 Mo5 7.2(18) . .
O2W Ni1 O39 Mo5 -100(5) . .
O43 Mo1 O41 Mo6 157.6(12) . .
O27 Mo1 O41 Mo6 -100.9(12) . .
O28 Mo1 O41 Mo6 -10(2) . .
O44 Mo1 O41 Mo6 56.3(11) . .
O26 Mo1 O41 Mo6 -35.7(11) . .
O40 Mo6 O41 Mo1 -158.3(11) . .
O36 Mo6 O41 Mo1 -56.3(11) 2_557 .
O35 Mo6 O41 Mo1 30.3(19) . .
O42 Mo6 O41 Mo1 100.7(11) . .
O25 Mo6 O41 Mo1 5.9(10) . .
O24 Mo6 O41 Mo1 37.6(11) . .
O31 Mo4 O42 Mo6 -154.8(10) . .
O37 Mo4 O42 Mo6 100.3(10) . .
O30 Mo4 O42 Mo6 7.7(18) . .
O38 Mo4 O42 Mo6 -56.1(10) . .
O23 Mo4 O42 Mo6 32.7(10) . .
O24 Mo4 O42 Mo6 7.4(8) . .
O40 Mo6 O42 Mo4 157.6(10) . .
O36 Mo6 O42 Mo4 -29.2(17) 2_557 .
O35 Mo6 O42 Mo4 56.6(10) . .
O41 Mo6 O42 Mo4 -100.4(10) . .
O25 Mo6 O42 Mo4 -34.7(10) . .
O24 Mo6 O42 Mo4 -7.4(8) . .
O43 Mo1 O44 Mo2 -156.1(11) . 2_557
O27 Mo1 O44 Mo2 38.9(19) . 2_557
O41 Mo1 O44 Mo2 -54.9(11) . 2_557
O28 Mo1 O44 Mo2 104.4(11) . 2_557
O26 Mo1 O44 Mo2 42.4(11) . 2_557
C16 N1 N2 C14 -4.2(18) . .
C5 N1 N2 C14 -170.1(18) . .
N6 Ni1 N3 C16 -129.2(12) . .
O1W Ni1 N3 C16 52.2(12) . .
N7 Ni1 N3 C16 100(4) . .
O2W Ni1 N3 C16 -36.7(12) . .
O39 Ni1 N3 C16 139.1(12) . .
N6 Ni1 N3 C14 59.5(11) . .
O1W Ni1 N3 C14 -119.0(11) . .
N7 Ni1 N3 C14 -72(4) . .
O2W Ni1 N3 C14 152.0(11) . .
O39 Ni1 N3 C14 -32.1(11) . .
C13 N4 N5 C8 -2.7(14) . .
C9 N4 N5 C8 175.8(13) . .
N3 Ni1 N6 C13 67.8(11) . .
O1W Ni1 N6 C13 105(9) . .
N7 Ni1 N6 C13 -116.5(11) . .
O2W Ni1 N6 C13 -25.2(11) . .
O39 Ni1 N6 C13 153.2(11) . .
N3 Ni1 N6 C8 -117.4(11) . .
O1W Ni1 N6 C8 -80(9) . .
N7 Ni1 N6 C8 58.4(12) . .
O2W Ni1 N6 C8 149.6(11) . .
O39 Ni1 N6 C8 -32.0(12) . .
N6 Ni1 N7 C11 -47.8(14) . .
N3 Ni1 N7 C11 83(4) . .
O1W Ni1 N7 C11 130.7(13) . .
O2W Ni1 N7 C11 -140.4(13) . .
O39 Ni1 N7 C11 43.9(13) . .
N6 Ni1 N7 C19 142.1(19) . .
N3 Ni1 N7 C19 -87(4) . .
O1W Ni1 N7 C19 -39.4(19) . .
O2W Ni1 N7 C19 49.5(19) . .
O39 Ni1 N7 C19 -126.2(19) . .
C19 N8 N9 C11 2(3) . .
C19 N8 N9 C17 -175.5(19) . .
C2 N10 N11 C20 0.5(12) . .
C12 N10 N11 C20 -179.8(10) . .
N13 Ni2 N12 C2 -23.6(9) 2_576 .
N13 Ni2 N12 C2 156.4(9) . .
N12 Ni2 N12 C2 -45(4) 2_576 .
O3W Ni2 N12 C2 64.8(9) 2_576 .
O3W Ni2 N12 C2 -115.2(9) . .
N13 Ni2 N12 C20 151.0(10) 2_576 .
N13 Ni2 N12 C20 -29.0(10) . .
N12 Ni2 N12 C20 130(4) 2_576 .
O3W Ni2 N12 C20 -120.5(10) 2_576 .
O3W Ni2 N12 C20 59.5(10) . .
N13 Ni2 N13 C18 83(39) 2_576 .
N12 Ni2 N13 C18 106.1(10) 2_576 .
N12 Ni2 N13 C18 -73.9(10) . .
O3W Ni2 N13 C18 18.6(10) 2_576 .
O3W Ni2 N13 C18 -161.4(10) . .
N13 Ni2 N13 C10 -96(39) 2_576 .
N12 Ni2 N13 C10 -72.6(10) 2_576 .
N12 Ni2 N13 C10 107.4(10) . .
O3W Ni2 N13 C10 -160.1(10) 2_576 .
O3W Ni2 N13 C10 19.9(10) . .
C10 N14 N15 C18 -2.4(17) . .
C10 N14 N15 C1 -161.1(15) . .
C18 N15 C1 C3 61(3) . .
N14 N15 C1 C3 -144(2) . .
N11 N10 C2 N12 -0.2(12) . .
C12 N10 C2 N12 180.0(10) . .
C20 N12 C2 N10 -0.1(12) . .
Ni2 N12 C2 N10 175.7(7) . .
N15 C1 C3 C6 176.3(18) . 1_554
C4 C4 C5 N1 -173.1(18) 2_658 .
N2 N1 C5 C4 -78(3) . .
C16 N1 C5 C4 116(2) . .
N4 N5 C8 N6 3.4(14) . .
C13 N6 C8 N5 -2.8(15) . .
Ni1 N6 C8 N5 -178.4(9) . .
C3 C6 C9 N4 169.6(16) 1_556 .
C13 N4 C9 C6 -117.4(18) . .
N5 N4 C9 C6 64(2) . .
N15 N14 C10 N13 0.9(16) . .
C18 N13 C10 N14 0.9(15) . .
Ni2 N13 C10 N14 179.9(9) . .
C19 N7 C11 N9 -7(2) . .
Ni1 N7 C11 N9 -178.6(10) . .
Ni1 N7 C11 C19 -172(2) . .
N8 N9 C11 N7 3(2) . .
C17 N9 C11 N7 -179.8(14) . .
N8 N9 C11 C19 -1.1(18) . .
C17 N9 C11 C19 175.6(19) . .
C2 N10 C12 C7 -120.0(13) . .
N11 N10 C12 C7 60.2(15) . .
C15 C7 C12 N10 -178.5(11) . .
N5 N4 C13 N6 1.2(17) . .
C9 N4 C13 N6 -177.1(14) . .
C8 N6 C13 N4 0.8(16) . .
Ni1 N6 C13 N4 177.0(9) . .
N1 N2 C14 N3 1.6(17) . .
C16 N3 C14 N2 1.6(17) . .
Ni1 N3 C14 N2 174.4(9) . .
C12 C7 C15 C17 163.3(12) . .
C14 N3 C16 N1 -4.0(16) . .
Ni1 N3 C16 N1 -176.8(9) . .
N2 N1 C16 N3 5.3(19) . .
C5 N1 C16 N3 173.3(14) . .
N8 N9 C17 C15 -86(2) . .
C11 N9 C17 C15 97.3(19) . .
C7 C15 C17 N9 178.0(12) . .
C10 N13 C18 N15 -2.4(15) . .
Ni2 N13 C18 N15 178.6(9) . .
N14 N15 C18 N13 3.2(17) . .
C1 N15 C18 N13 159.7(15) . .
C11 N7 C19 N8 8(3) . .
Ni1 N7 C19 N8 -179.4(17) . .
Ni1 N7 C19 C11 172.8(19) . .
N9 N8 C19 N7 -6(3) . .
N9 N8 C19 C11 -1.1(17) . .
N9 C11 C19 N7 173.6(19) . .
N7 C11 C19 N8 -173(3) . .
N9 C11 C19 N8 1.1(17) . .
N10 N11 C20 N12 -0.5(14) . .
C2 N12 C20 N11 0.4(14) . .
Ni2 N12 C20 N11 -175.3(8) . .
O25 O24 P2 O24 -79(30) . 2_557
O23 O24 P2 O24 153(30) . 2_557
Mo4 O24 P2 O24 156(30) . 2_557
Mo6 O24 P2 O24 -77(30) . 2_557
Mo5 O24 P2 O24 40(30) . 2_557
O25 O24 P2 O23 127.3(8) . .
Mo4 O24 P2 O23 3.0(8) . .
Mo6 O24 P2 O23 129.6(10) . .
Mo5 O24 P2 O23 -113.3(10) . .
O25 O24 P2 O23 -52.7(8) . 2_557
O23 O24 P2 O23 180.000(2) . 2_557
Mo4 O24 P2 O23 -177.0(8) . 2_557
Mo6 O24 P2 O23 -50.4(10) . 2_557
Mo5 O24 P2 O23 66.7(10) . 2_557
O25 O24 P2 O25 180.002(2) . 2_557
O23 O24 P2 O25 52.7(8) . 2_557
Mo4 O24 P2 O25 55.6(10) . 2_557
Mo6 O24 P2 O25 -177.7(7) . 2_557
Mo5 O24 P2 O25 -60.6(9) . 2_557
O23 O24 P2 O25 -127.3(8) . .
Mo4 O24 P2 O25 -124.4(10) . .
Mo6 O24 P2 O25 2.2(7) . .
Mo5 O24 P2 O25 119.4(9) . .
O25 O24 P2 O26 -116.4(8) . 2_557
O23 O24 P2 O26 116.3(8) . 2_557
Mo4 O24 P2 O26 119.3(10) . 2_557
Mo6 O24 P2 O26 -114.1(9) . 2_557
Mo5 O24 P2 O26 3.0(7) . 2_557
O25 O24 P2 O26 63.6(8) . .
O23 O24 P2 O26 -63.7(8) . .
Mo4 O24 P2 O26 -60.7(10) . .
Mo6 O24 P2 O26 65.9(9) . .
Mo5 O24 P2 O26 -177.0(7) . .
O24 O23 P2 O24 180.000(1) . 2_557
O25 O23 P2 O24 -52.3(8) 2_557 2_557
Mo2 O23 P2 O24 -55.4(10) . 2_557
Mo4 O23 P2 O24 177.0(8) . 2_557
O25 O23 P2 O24 127.7(8) 2_557 .
Mo2 O23 P2 O24 124.6(10) . .
Mo4 O23 P2 O24 -3.0(8) . .
O24 O23 P2 O23 11(43) . 2_557
O25 O23 P2 O23 139(43) 2_557 2_557
Mo2 O23 P2 O23 136(43) . 2_557
Mo4 O23 P2 O23 8(43) . 2_557
O24 O23 P2 O25 -127.7(8) . 2_557
Mo2 O23 P2 O25 -3.1(7) . 2_557
Mo4 O23 P2 O25 -130.7(11) . 2_557
O24 O23 P2 O25 52.3(9) . .
O25 O23 P2 O25 179.997(4) 2_557 .
Mo2 O23 P2 O25 176.9(7) . .
Mo4 O23 P2 O25 49.3(11) . .
O24 O23 P2 O26 -63.2(8) . 2_557
O25 O23 P2 O26 64.5(8) 2_557 2_557
Mo2 O23 P2 O26 61.3(9) . 2_557
Mo4 O23 P2 O26 -66.3(10) . 2_557
O24 O23 P2 O26 116.8(8) . .
O25 O23 P2 O26 -115.5(8) 2_557 .
Mo2 O23 P2 O26 -118.7(9) . .
Mo4 O23 P2 O26 113.7(10) . .
O24 O25 P2 O24 179.999(2) . 2_557
O23 O25 P2 O24 52.8(8) 2_557 2_557
Mo2 O25 P2 O24 49.7(10) 2_557 2_557
Mo6 O25 P2 O24 177.7(7) . 2_557
O23 O25 P2 O24 -127.2(8) 2_557 .
Mo2 O25 P2 O24 -130.3(10) 2_557 .
Mo6 O25 P2 O24 -2.3(7) . .
O24 O25 P2 O23 -52.8(8) . .
O23 O25 P2 O23 180.001(4) 2_557 .
Mo2 O25 P2 O23 176.9(7) 2_557 .
Mo6 O25 P2 O23 -55.1(10) . .
O24 O25 P2 O23 127.2(8) . 2_557
Mo2 O25 P2 O23 -3.1(7) 2_557 2_557
Mo6 O25 P2 O23 124.9(10) . 2_557
O24 O25 P2 O25 33(19) . 2_557
O23 O25 P2 O25 -95(19) 2_557 2_557
Mo2 O25 P2 O25 -98(19) 2_557 2_557
Mo6 O25 P2 O25 30(19) . 2_557
O24 O25 P2 O26 62.9(8) . 2_557
O23 O25 P2 O26 -64.2(8) 2_557 2_557
Mo2 O25 P2 O26 -67.3(9) 2_557 2_557
Mo6 O25 P2 O26 60.7(9) . 2_557
O24 O25 P2 O26 -117.1(8) . .
O23 O25 P2 O26 115.8(8) 2_557 .
Mo2 O25 P2 O26 112.7(9) 2_557 .
Mo6 O25 P2 O26 -119.3(9) . .
Mo5 O26 P2 O24 3.2(8) 2_557 2_557
Mo3 O26 P2 O24 -117.4(9) . 2_557
Mo1 O26 P2 O24 124.4(10) . 2_557
Mo5 O26 P2 O24 -176.8(8) 2_557 .
Mo3 O26 P2 O24 62.6(9) . .
Mo1 O26 P2 O24 -55.6(10) . .
Mo5 O26 P2 O23 122.9(9) 2_557 .
Mo3 O26 P2 O23 2.4(8) . .
Mo1 O26 P2 O23 -115.9(9) . .
Mo5 O26 P2 O23 -57.1(9) 2_557 2_557
Mo3 O26 P2 O23 -177.6(8) . 2_557
Mo1 O26 P2 O23 64.1(9) . 2_557
Mo5 O26 P2 O25 62.5(9) 2_557 2_557
Mo3 O26 P2 O25 -58.1(9) . 2_557
Mo1 O26 P2 O25 -176.4(8) . 2_557
Mo5 O26 P2 O25 -117.5(9) 2_557 .
Mo3 O26 P2 O25 121.9(9) . .
Mo1 O26 P2 O25 3.6(8) . .
Mo5 O26 P2 O26 -25(7) 2_557 2_557
Mo3 O26 P2 O26 -145(8) . 2_557
Mo1 O26 P2 O26 97(8) . 2_557
